data_7715464
loop_
_publ_author_name
'Li, Bingbing'
'Lan, Yuxin'
'Su, Heyang'
'Xu, Jiaxin'
'Zhao, Qixin'
'Ma, Yubin'
'Zheng, Qi'
'Xuan, Weimin'

_publ_section_title
;
 {Mo<sub>4</sub>}-directed structural evolution of highly reduced
 molybdenum red clusters for efficient proton conduction.
;
_journal_issue 14
_journal_name_full 'Dalton transactions (Cambridge, England : 2003)'
_journal_page_first 6184
_journal_page_last 6189
_journal_paper_doi 10.1039/d4dt00187g
_journal_volume 53
_journal_year 2024
_chemical_formula_moiety 'H75.2 K6 Mo28 Na8 O122.1, 13.9(H2 O)'
_chemical_formula_sum 'H105 K6 Mo28 Na8 O136'
_chemical_formula_weight 5386.66
_space_group_crystal_system triclinic
_space_group_IT_number 2
_space_group_name_Hall '-P 1'
_space_group_name_H-M_alt 'P -1'
_atom_sites_solution_hydrogens difmap
_audit_creation_date 2024-03-03
_audit_creation_method
;
Olex2 1.5
(compiled 2023.08.24 svn.re1ec1418 for OlexSys, GUI svn.r6817)
;
_audit_update_record
;
2024-03-07 deposited with the CCDC.	2024-03-13 downloaded from the CCDC.
;
_cell_angle_alpha 103.8710(10)
_cell_angle_beta 93.2930(10)
_cell_angle_gamma 102.0700(10)
_cell_formula_units_Z 2
_cell_length_a 11.4876(3)
_cell_length_b 17.1451(6)
_cell_length_c 32.3504(11)
_cell_measurement_reflns_used 9802
_cell_measurement_temperature 150.00
_cell_measurement_theta_max 25.322
_cell_measurement_theta_min 2.361
_cell_volume 6010.1(3)
_computing_cell_refinement 'SAINT V8.40B (?, 2016)'
_computing_data_collection 'Bruker APEX4'
_computing_data_reduction 'SAINT V8.40B (?, 2016)'
_computing_molecular_graphics 'Olex2 1.5 (Dolomanov et al., 2009)'
_computing_publication_material 'Olex2 1.5 (Dolomanov et al., 2009)'
_computing_structure_refinement 'XL  (Sheldrick, 2008)'
_computing_structure_solution 'SHELXT 2018/2 (Sheldrick, 2018)'
_diffrn_ambient_temperature 150.00
_diffrn_measured_fraction_theta_full 0.990
_diffrn_measured_fraction_theta_max 0.990
_diffrn_measurement_device_type 'Bruker D8 Venture'
_diffrn_radiation_type MoK\a
_diffrn_radiation_wavelength 0.71073
_diffrn_reflns_av_R_equivalents 0.0773
_diffrn_reflns_av_unetI/netI 0.0474
_diffrn_reflns_Laue_measured_fraction_full 0.990
_diffrn_reflns_Laue_measured_fraction_max 0.990
_diffrn_reflns_limit_h_max 13
_diffrn_reflns_limit_h_min -13
_diffrn_reflns_limit_k_max 20
_diffrn_reflns_limit_k_min -20
_diffrn_reflns_limit_l_max 38
_diffrn_reflns_limit_l_min -38
_diffrn_reflns_number 134317
_diffrn_reflns_point_group_measured_fraction_full 0.990
_diffrn_reflns_point_group_measured_fraction_max 0.990
_diffrn_reflns_theta_full 25.242
_diffrn_reflns_theta_max 25.349
_diffrn_reflns_theta_min 1.958
_diffrn_source_current 1.4
_diffrn_source_power 0.07
_diffrn_source_voltage 50.0
_exptl_absorpt_coefficient_mu 3.185
_exptl_absorpt_correction_T_max 0.7452
_exptl_absorpt_correction_T_min 0.6738
_exptl_absorpt_correction_type multi-scan
_exptl_absorpt_process_details
;
SADABS-2016/2 (Bruker,2016/2) was used for absorption correction.
wR2(int) was 0.1375 before and 0.0954 after correction.
The Ratio of minimum to maximum transmission is 0.9042.
The \l/2 correction factor is Not present.
;
_exptl_crystal_colour 'clear light red'
_exptl_crystal_colour_lustre clear
_exptl_crystal_colour_modifier light
_exptl_crystal_colour_primary red
_exptl_crystal_density_diffrn 2.975
_exptl_crystal_description refine
_exptl_crystal_F_000 5138
_exptl_crystal_size_max 0.16
_exptl_crystal_size_mid 0.12
_exptl_crystal_size_min 0.1
_refine_diff_density_max 3.175
_refine_diff_density_min -1.805
_refine_diff_density_rms 0.206
_refine_ls_extinction_method none
_refine_ls_goodness_of_fit_ref 1.018
_refine_ls_hydrogen_treatment constr
_refine_ls_matrix_type full
_refine_ls_number_parameters 1559
_refine_ls_number_reflns 21788
_refine_ls_number_restraints 8
_refine_ls_restrained_S_all 1.020
_refine_ls_R_factor_all 0.0532
_refine_ls_R_factor_gt 0.0398
_refine_ls_shift/su_max 0.002
_refine_ls_shift/su_mean 0.000
_refine_ls_structure_factor_coef Fsqd
_refine_ls_weighting_details 'w=1/[\s^2^(Fo^2^)+(0.0435P)^2^+52.8829P] where P=(Fo^2^+2Fc^2^)/3'
_refine_ls_weighting_scheme calc
_refine_ls_wR_factor_gt 0.0951
_refine_ls_wR_factor_ref 0.1054
_reflns_Friedel_coverage 0.000
_reflns_number_gt 17602
_reflns_number_total 21788
_reflns_threshold_expression 'I > 2\s(I)'
_cod_data_source_file d4dt00187g2.cif
_cod_data_source_block mo28
_cod_depositor_comments 'Adding full bibliography for 7715463--7715465.cif.'
_cod_database_code 7715464
_shelx_shelxl_version_number 2019/1
_shelx_space_group_comment
;
The symmetry employed for this shelxl refinement is uniquely defined
by the following loop, which should always be used as a source of
symmetry information in preference to the above space-group names.
They are only intended as comments.
;
_shelx_estimated_absorpt_t_max 0.741
_shelx_estimated_absorpt_t_min 0.630
_olex2_refinement_description
;
1. Fixed Uiso
 At 1.5 times of:
  All O(H) groups, All O(H,H) groups
2. Restrained distances
 H11Q_$2-H13J
 2.1 with sigma of 0.02
 K6-H11K \\sim K6-H11L
 with sigma of 0.02
3. Uiso/Uaniso restraints and constraints
Uanis(O122) \\sim Ueq: with sigma of 0.01 and sigma for terminal atoms of 0.02
: with sigma of 0.001 and sigma for terminal atoms of 0.002
: with sigma of 0.001 and sigma for terminal atoms of 0.02
: with sigma of 0.01 and sigma for terminal atoms of 0.02
4. Others
 Fixed Sof: O112(0.8) H11I(0.8) H11J(0.8) O122(0.8) H12K(0.8) H12L(0.8)
 O132(0.6) H13K(0.6) H13L(0.6) O127(0.6) H12M(0.6) H12N(0.6) O136(0.4)
 H13A(0.4) H13B(0.4) O139(0.5) H13C(0.5) H13D(0.5) O137(0.8) H13O(0.8)
 H13P(0.8) O141(0.5) H14A(0.5) H14B(0.5) O128(0.6) H12S(0.6) H12T(0.6)
 O138(0.4) H13S(0.4) H13T(0.4)
5.a Riding coordinates:
 O93(H93A,H93B), O94(H94A,H94B), O118(H11A,H11B), O96(H96A,H96B), O108(H10A,
 H10B), O92(H92A,H92B), O102(H10C,H10D), O103(H10E,H10F), O119(H11C,H11D),
 O107(H107), O106(H10G,H10H), O110(H11E,H11F), O104(H10I,H10J), O89(H89A,H89B),
 O117(H11G,H11H), O105(H10K,H10L), O90(H90A,H90B), O125(H12A,H12B), O87(H87A,
 H87B), O88(H88A,H88B), O95(H95A,H95B), O97(H97A,H97B), O91(H91A,H91B),
 O100(H10M,H10N), O85(H85A,H85B), O133(H13E,H13F), O98(H98A,H98B), O121(H12C,
 H12D), O135(H13G,H13H), O123(H12E,H12F), O124(H12G,H12H), O101(H10O,H10P),
 O116(H11M,H11N), O86(H86A,H86B), O99(H99A,H99B), O134(H13I,H13J), O120(H12I,
 H12J), O114(H11O,H11P), O109(H10Q,H10R), O112(H11I,H11J), O122(H12K,H12L),
 O129(H12O,H12P), O115(H11Q,H11R), O132(H13K,H13L), O130(H13M,H13N), O126(H12Q,
 H12R), O127(H12M,H12N), O136(H13A,H13B), O139(H13C,H13D), O111(H11S,H11T),
 O113(H11K,H11L), O137(H13O,H13P), O141(H14A,H14B), O131(H13Q,H13R), O128(H12S,
 H12T), O138(H13S,H13T)
;
_olex2_submission_special_instructions 'No special instructions were received'

loop_
_space_group_symop_operation_xyz
'x, y, z'
'-x, -y, -z'

loop_
_atom_site_label
_atom_site_type_symbol
_atom_site_fract_x
_atom_site_fract_y
_atom_site_fract_z
_atom_site_U_iso_or_equiv
_atom_site_adp_type
_atom_site_occupancy
_atom_site_site_symmetry_order
_atom_site_calc_flag
_atom_site_refinement_flags_posn
_atom_site_refinement_flags_adp
_atom_site_refinement_flags_occupancy
_atom_site_disorder_assembly
_atom_site_disorder_group
Mo14 Mo 1.07302(5) 0.50339(4) 0.87268(2) 0.00980(13) Uani 1 1 d . . . . .
Mo13 Mo 1.20820(5) 0.64026(4) 0.86630(2) 0.01011(13) Uani 1 1 d . . . . .
Mo10 Mo 0.83180(5) 0.24406(4) 0.71657(2) 0.00979(13) Uani 1 1 d . . . . .
Mo2 Mo 1.28493(5) 0.73040(4) 0.76891(2) 0.01041(13) Uani 1 1 d . . . . .
Mo11 Mo 0.58211(5) 0.27282(4) 0.76719(2) 0.01034(13) Uani 1 1 d . . . . .
Mo27 Mo 0.87427(5) 0.50168(4) 0.94619(2) 0.01068(13) Uani 1 1 d . . . . .
Mo12 Mo 0.52337(5) 0.21777(4) 0.68524(2) 0.01052(13) Uani 1 1 d . . . . .
Mo19 Mo 0.73365(5) 0.16809(4) 0.61861(2) 0.01075(13) Uani 1 1 d . . . . .
Mo9 Mo 0.88561(5) 0.30570(4) 0.79887(2) 0.01005(13) Uani 1 1 d . . . . .
Mo28 Mo 0.78615(5) 0.47710(4) 0.83680(2) 0.00909(12) Uani 1 1 d . . . . .
Mo18 Mo 1.35638(5) 0.81726(4) 0.86724(2) 0.01122(13) Uani 1 1 d . . . . .
Mo25 Mo 0.67108(5) 0.29525(4) 0.86814(2) 0.01073(13) Uani 1 1 d . . . . .
Mo4 Mo 1.17224(5) 0.90362(4) 0.81395(2) 0.01102(13) Uani 1 1 d . . . . .
Mo23 Mo 0.92179(5) 0.58479(4) 0.54862(2) 0.01144(13) Uani 1 1 d . . . . .
Mo3 Mo 1.11742(5) 0.84763(4) 0.73145(2) 0.01028(13) Uani 1 1 d . . . . .
Mo24 Mo 0.92355(5) 0.63866(4) 0.66096(2) 0.00988(13) Uani 1 1 d . . . . .
Mo6 Mo 1.02924(5) 0.47803(4) 0.61214(2) 0.01006(13) Uani 1 1 d . . . . .
Mo5 Mo 0.90791(5) 0.33689(4) 0.61925(2) 0.00990(13) Uani 1 1 d . . . . .
Mo26 Mo 0.58923(5) 0.45720(4) 0.91755(2) 0.01203(13) Uani 1 1 d . . . . .
Mo1 Mo 1.21852(5) 0.67376(4) 0.68680(2) 0.01043(13) Uani 1 1 d . . . . .
Mo8 Mo 0.73089(5) 0.44306(4) 0.57703(2) 0.01076(13) Uani 1 1 d . . . . .
Mo22 Mo 1.12344(5) 0.79294(4) 0.62781(2) 0.01072(13) Uani 1 1 d . . . . .
Mo15 Mo 1.09498(5) 0.81321(4) 0.91260(2) 0.01206(13) Uani 1 1 d . . . . .
Mo20 Mo 0.43542(5) 0.13058(4) 0.58603(2) 0.01294(13) Uani 1 1 d . . . . .
Mo7 Mo 0.60011(5) 0.30722(4) 0.58656(2) 0.01032(13) Uani 1 1 d . . . . .
Mo16 Mo 0.96947(5) 0.67421(4) 0.92115(2) 0.01162(13) Uani 1 1 d . . . . .
Mo21 Mo 0.84826(5) 0.75513(4) 0.58970(2) 0.01345(13) Uani 1 1 d . . . . .
Mo17 Mo 1.25954(6) 0.98898(4) 0.91306(2) 0.01298(13) Uani 1 1 d . . . . .
O76 O 0.7525(4) 0.4143(3) 0.89964(15) 0.0121(10) Uani 1 1 d . . . . .
O40 O 0.5806(4) 0.2339(3) 0.62821(15) 0.0103(10) Uani 1 1 d . . . . .
O39 O 0.8392(4) 0.2812(3) 0.66305(15) 0.0128(10) Uani 1 1 d . . . . .
O24 O 1.1162(4) 0.7892(3) 0.77672(15) 0.0120(10) Uani 1 1 d . . . . .
O54 O 0.9174(4) 0.3520(3) 0.74992(15) 0.0132(10) Uani 1 1 d . . . . .
O38 O 1.2439(4) 0.7062(3) 0.82357(15) 0.0126(10) Uani 1 1 d . . . . .
O65 O 0.9035(4) 0.5517(3) 0.88276(15) 0.0117(10) Uani 1 1 d . . . . .
O34 O 0.7643(4) 0.2449(3) 0.58384(15) 0.0119(10) Uani 1 1 d . . . . .
O37 O 1.1836(4) 0.8629(3) 0.86837(15) 0.0117(10) Uani 1 1 d . . . . .
O5 O 0.9932(4) 0.6907(3) 0.59705(15) 0.0134(10) Uani 1 1 d . . . . .
O13 O 0.9008(4) 0.3943(3) 0.57291(15) 0.0114(10) Uani 1 1 d . . . . .
O69 O 0.7190(4) 0.3612(3) 0.81022(15) 0.0120(10) Uani 1 1 d . . . . .
O70 O 0.7486(4) 0.2181(3) 0.76561(16) 0.0129(10) Uani 1 1 d . . . . .
O15 O 1.0574(4) 0.7325(3) 0.68595(15) 0.0126(10) Uani 1 1 d . . . . .
O62 O 1.1282(4) 0.6107(3) 0.91523(16) 0.0137(10) Uani 1 1 d . . . . .
O11 O 1.2793(4) 0.7878(3) 0.72275(15) 0.0122(10) Uani 1 1 d . . . . .
O66 O 0.9333(4) 0.4230(3) 0.83417(15) 0.0124(10) Uani 1 1 d . . . . .
O12 O 1.0742(4) 0.5901(3) 0.65384(16) 0.0136(10) Uani 1 1 d . . . . .
O57 O 0.6915(4) 0.1599(3) 0.67492(15) 0.0128(10) Uani 1 1 d . . . . .
O56 O 0.6606(4) 0.3050(3) 0.71950(15) 0.0102(10) Uani 1 1 d . . . . .
O9 O 1.2237(4) 0.7268(3) 0.63419(16) 0.0134(10) Uani 1 1 d . . . . .
O10 O 1.0429(4) 0.5426(3) 0.56366(15) 0.0135(10) Uani 1 1 d . . . . .
O75 O 0.7228(4) 0.5435(3) 0.94345(16) 0.0145(11) Uani 1 1 d . . . . .
O29 O 1.3406(4) 0.8447(3) 0.81283(16) 0.0131(10) Uani 1 1 d . . . . .
O51 O 1.0402(4) 0.7023(3) 0.87135(15) 0.0116(10) Uani 1 1 d . . . . .
O58 O 0.4420(4) 0.1095(3) 0.64146(16) 0.0149(11) Uani 1 1 d . . . . .
O43 O 1.4080(4) 0.9165(3) 0.90219(16) 0.0166(11) Uani 1 1 d . . . . .
O26 O 0.7324(4) 0.3915(3) 0.62516(15) 0.0115(10) Uani 1 1 d . . . . .
O53 O 1.1023(4) 0.5507(3) 0.82416(15) 0.0138(11) Uani 1 1 d . . . . .
O31 O 1.1711(4) 0.6321(3) 0.73633(16) 0.0135(10) Uani 1 1 d . . . . .
O74 O 0.9943(4) 0.4607(3) 0.92278(15) 0.0133(10) Uani 1 1 d . . . . .
O32 O 0.9800(4) 0.4380(3) 0.66120(15) 0.0130(10) Uani 1 1 d . . . . .
O73 O 0.9497(4) 0.6104(3) 0.96773(16) 0.0152(11) Uani 1 1 d . . . . .
O80 O 0.5418(4) 0.3580(3) 0.87378(16) 0.0147(11) Uani 1 1 d . . . . .
O16 O 0.8724(4) 0.5413(3) 0.61313(15) 0.0119(10) Uani 1 1 d . . . . .
O50 O 1.2676(4) 0.7618(3) 0.90458(15) 0.0140(11) Uani 1 1 d . . . . .
O14 O 1.2288(4) 0.9472(3) 0.76581(15) 0.0146(11) Uani 1 1 d . . . . .
O48 O 1.2152(4) 0.9142(3) 0.94835(16) 0.0155(11) Uani 1 1 d . . . . .
O78 O 0.8141(4) 0.2761(3) 0.85383(16) 0.0127(10) Uani 1 1 d . . . . .
O7 O 0.9689(4) 0.8275(3) 0.63200(16) 0.0158(11) Uani 1 1 d . . . . .
O72 O 0.4974(4) 0.1658(3) 0.73230(16) 0.0160(11) Uani 1 1 d . . . . .
O28 O 1.2883(4) 0.9984(3) 0.85600(16) 0.0146(11) Uani 1 1 d . . . . .
O4 O 1.1782(4) 0.8763(3) 0.67675(15) 0.0116(10) Uani 1 1 d . . . . .
O17 O 0.6536(4) 0.3397(3) 0.53527(16) 0.0142(11) Uani 1 1 d . . . . .
O19 O 0.8201(4) 0.6929(3) 0.64891(16) 0.0131(10) Uani 1 1 d . . . . .
O61 O 1.0766(5) 0.7667(3) 0.96225(16) 0.0179(11) Uani 1 1 d . . . . .
O67 O 0.6598(4) 0.5044(3) 0.85633(15) 0.0134(10) Uani 1 1 d . . . . .
O35 O 0.5159(4) 0.1940(3) 0.54989(15) 0.0138(10) Uani 1 1 d . . . . .
O77 O 0.4787(4) 0.5082(3) 0.90926(16) 0.0172(11) Uani 1 1 d . . . . .
O68 O 1.0036(4) 0.2656(3) 0.80778(16) 0.0155(11) Uani 1 1 d . . . . .
O8 O 0.7879(4) 0.6425(3) 0.56156(16) 0.0160(11) Uani 1 1 d . . . . .
O27 O 0.4782(4) 0.3454(3) 0.59694(16) 0.0159(11) Uani 1 1 d . . . . .
O25 O 0.8740(4) 0.6058(3) 0.70371(16) 0.0154(11) Uani 1 1 d . . . . .
O6 O 0.8049(4) 0.4897(3) 0.52844(15) 0.0141(11) Uani 1 1 d . . . . .
O36 O 1.1351(5) 1.0313(3) 0.91682(16) 0.0192(12) Uani 1 1 d . . . . .
O18 O 0.9837(4) 0.8720(3) 0.72857(15) 0.0141(11) Uani 1 1 d . . . . .
O1 O 1.1752(5) 0.8317(3) 0.58678(16) 0.0183(11) Uani 1 1 d . . . . .
O81 O 0.8547(4) 0.4610(3) 0.98886(16) 0.0171(11) Uani 1 1 d . . . . .
O3 O 0.9636(4) 0.6185(3) 0.50543(16) 0.0174(11) Uani 1 1 d . . . . .
O59 O 0.4121(4) 0.2677(3) 0.68334(16) 0.0158(11) Uani 1 1 d . . . . .
O20 O 0.6275(4) 0.4999(3) 0.58508(17) 0.0163(11) Uani 1 1 d . . . . .
O79 O 0.5747(4) 0.2261(3) 0.82065(16) 0.0165(11) Uani 1 1 d . . . . .
O60 O 0.8043(4) 0.5209(3) 0.79477(15) 0.0144(11) Uani 1 1 d . . . . .
O41 O 0.3120(4) 0.1735(3) 0.58896(17) 0.0203(12) Uani 1 1 d . . . . .
O82 O 0.5555(4) 0.4194(3) 0.96131(16) 0.0176(11) Uani 1 1 d . . . . .
O55 O 0.9333(4) 0.1849(3) 0.70989(16) 0.0138(11) Uani 1 1 d . . . . .
O52 O 1.3408(4) 0.6139(3) 0.87212(16) 0.0149(11) Uani 1 1 d . . . . .
O63 O 0.8350(4) 0.6979(3) 0.91958(18) 0.0190(12) Uani 1 1 d . . . . .
O71 O 0.4785(4) 0.3289(3) 0.77782(16) 0.0160(11) Uani 1 1 d . . . . .
O33 O 1.0140(4) 0.2844(3) 0.60585(16) 0.0170(11) Uani 1 1 d . . . . .
O23 O 1.0440(5) 0.9345(3) 0.82308(16) 0.0170(11) Uani 1 1 d . . . . .
O64 O 1.1792(4) 0.4491(3) 0.87528(16) 0.0158(11) Uani 1 1 d . . . . .
O30 O 1.4207(4) 0.7065(3) 0.76768(16) 0.0146(11) Uani 1 1 d . . . . .
O83 O 0.6447(5) 0.2475(3) 0.90830(17) 0.0186(11) Uani 1 1 d . . . . .
O45 O 0.8534(4) 0.1231(3) 0.61255(16) 0.0158(11) Uani 1 1 d . . . . .
O22 O 1.1647(4) 0.4566(3) 0.60534(16) 0.0177(11) Uani 1 1 d . . . . .
O49 O 0.9771(5) 0.8566(3) 0.90892(17) 0.0181(11) Uani 1 1 d . . . . .
O42 O 1.3735(5) 1.0653(3) 0.94496(17) 0.0217(12) Uani 1 1 d . . . . .
O21 O 1.3329(4) 0.6314(3) 0.67126(17) 0.0185(11) Uani 1 1 d . . . . .
O47 O 0.3814(5) 0.0332(3) 0.55262(17) 0.0217(12) Uani 1 1 d . . . . .
O84 O 0.7246(5) 0.7928(3) 0.60554(17) 0.0207(12) Uani 1 1 d . . . . .
O2 O 0.8884(5) 0.7923(3) 0.54643(17) 0.0226(12) Uani 1 1 d . . . . .
O44 O 1.4816(4) 0.7787(3) 0.86504(17) 0.0197(12) Uani 1 1 d . . . . .
K1 K 0.98552(14) 0.51082(10) 0.74472(5) 0.0153(3) Uani 1 1 d . . . . .
K7 K 1.31944(16) 0.56375(13) 0.95917(6) 0.0282(4) Uani 1 1 d . . . . .
K2 K 0.25820(15) 0.32191(12) 0.63270(6) 0.0258(4) Uani 1 1 d . . . . .
K4 K 0.83461(18) 0.25722(13) 0.49977(6) 0.0331(5) Uani 1 1 d . . . . .
K6 K 0.59600(17) 0.66102(13) 0.88573(8) 0.0378(5) Uani 1 1 d D . . . .
K3 K 0.39755(17) 0.50619(14) 0.59442(8) 0.0421(6) Uani 1 1 d . . . . .
Na6 Na 0.3983(3) 0.04261(18) 0.74955(10) 0.0197(6) Uani 1 1 d . . . . .
Na1 Na 0.7229(3) 0.60121(18) 0.75312(9) 0.0174(6) Uani 1 1 d . . . . .
Na3 Na 1.1792(3) 0.19788(18) 0.81034(10) 0.0202(7) Uani 1 1 d . . . . .
Na4 Na 1.0951(3) 0.10935(19) 0.69961(10) 0.0207(7) Uani 1 1 d . . . . .
Na5 Na 0.6576(3) -0.0553(2) 0.73990(11) 0.0267(7) Uani 1 1 d . . . . .
Na2 Na 1.2111(3) 0.2678(2) 0.92646(10) 0.0248(7) Uani 1 1 d . . . . .
O93 O 0.2613(4) 0.0446(3) 0.68932(17) 0.0186(11) Uani 1 1 d . . . . .
H93A H 0.310709 0.070930 0.670120 0.028 Uiso 1 1 d R U . . .
H93B H 0.227919 -0.013620 0.673310 0.028 Uiso 1 1 d R U . . .
O94 O 1.0777(5) 0.0699(3) 0.76345(16) 0.0203(12) Uani 1 1 d . . . . .
H94A H 1.118989 0.025143 0.764667 0.030 Uiso 1 1 d R U . . .
H94B H 0.993199 0.053463 0.768727 0.030 Uiso 1 1 d R U . . .
O118 O 0.6620(5) 0.4630(3) 0.70475(17) 0.0202(12) Uani 1 1 d . . . . .
H11A H 0.697307 0.461921 0.681592 0.030 Uiso 1 1 d R U . . .
H11B H 0.689237 0.428371 0.716242 0.030 Uiso 1 1 d R U . . .
O96 O 1.2222(5) 0.2322(3) 0.74561(18) 0.0232(12) Uani 1 1 d . . . . .
H96A H 1.307736 0.237139 0.741140 0.035 Uiso 1 1 d R U . . .
H96B H 1.197136 0.282859 0.743120 0.035 Uiso 1 1 d R U . . .
O108 O 0.3423(5) 0.1278(3) 0.81358(17) 0.0200(12) Uani 1 1 d . . . . .
H10A H 0.414861 0.170761 0.827290 0.030 Uiso 1 1 d R U . . .
H10B H 0.323001 0.092281 0.833460 0.030 Uiso 1 1 d R U . . .
O92 O 0.9448(5) -0.0082(3) 0.66116(19) 0.0260(13) Uani 1 1 d . . . . .
H92A H 0.968133 -0.053582 0.661729 0.039 Uiso 1 1 d R U . . .
H92B H 0.909803 -0.018352 0.634939 0.039 Uiso 1 1 d R U . . .
O102 O 0.7098(5) -0.0009(4) 0.6801(2) 0.0316(15) Uani 1 1 d . . . . .
H10C H 0.793455 0.031980 0.685104 0.047 Uiso 1 1 d R U . . .
H10D H 0.655525 0.034090 0.674294 0.047 Uiso 1 1 d R U . . .
O103 O 0.7349(5) -0.1654(4) 0.70056(19) 0.0265(13) Uani 1 1 d . . . . .
H10E H 0.762212 -0.190496 0.718104 0.040 Uiso 1 1 d R U . . .
H10F H 0.797782 -0.145006 0.689384 0.040 Uiso 1 1 d R U . . .
O119 O 0.8948(5) 0.7039(4) 0.79820(18) 0.0326(15) Uani 1 1 d . . . . .
H11C H 0.932688 0.679999 0.813824 0.049 Uiso 1 1 d R U . . .
H11D H 0.947278 0.720739 0.781884 0.049 Uiso 1 1 d R U . . .
O107 O 0.4548(5) -0.0823(3) 0.70861(19) 0.0257(13) Uani 1 1 d . . . . .
H107 H 0.405354 -0.133137 0.713663 0.038 Uiso 1 1 d R U . . .
O106 O 0.6090(6) 0.0615(4) 0.7805(2) 0.0375(16) Uani 1 1 d . . . . .
H10G H 0.661057 0.112557 0.776684 0.056 Uiso 1 1 d R U . . .
H10H H 0.614077 0.062837 0.811344 0.056 Uiso 1 1 d R U . . .
O110 O 0.5644(5) 0.6028(4) 0.7961(2) 0.0343(15) Uani 1 1 d . . . . .
H11E H 0.516648 0.545246 0.789603 0.052 Uiso 1 1 d R U . . .
H11F H 0.512778 0.635016 0.785453 0.052 Uiso 1 1 d R U . . .
O104 O 0.8518(5) -0.0056(4) 0.7827(2) 0.0345(15) Uani 1 1 d . . . . .
H10I H 0.877831 -0.047837 0.786646 0.052 Uiso 1 1 d R U . . .
H10J H 0.842751 0.021423 0.808386 0.052 Uiso 1 1 d R U . . .
O89 O 0.4189(5) 0.4685(4) 0.6738(2) 0.0353(15) Uani 1 1 d . . . . .
H89A H 0.499500 0.462124 0.682936 0.053 Uiso 1 1 d R U . . .
H89B H 0.387770 0.504414 0.697246 0.053 Uiso 1 1 d R U . . .
O117 O 0.6319(5) 0.6911(4) 0.7242(2) 0.0371(16) Uani 1 1 d . . . . .
H11G H 0.619066 0.730294 0.744902 0.056 Uiso 1 1 d R U . . .
H11H H 0.569576 0.650574 0.721432 0.056 Uiso 1 1 d R U . . .
O105 O 0.5990(6) -0.1151(4) 0.7986(2) 0.0435(17) Uani 1 1 d . . . . .
H10K H 0.645590 -0.148273 0.802400 0.065 Uiso 1 1 d R U . . .
H10L H 0.526860 -0.148013 0.791599 0.065 Uiso 1 1 d R U . . .
O90 O 1.1106(5) 0.1490(4) 0.6354(2) 0.0380(17) Uani 1 1 d . . . . .
H90A H 1.027955 0.143691 0.622696 0.057 Uiso 1 1 d R U . . .
H90B H 1.155965 0.129481 0.611436 0.057 Uiso 1 1 d R U . . .
O125 O 0.6228(6) 0.1411(4) 0.4771(2) 0.051(2) Uani 1 1 d . . . . .
H12A H 0.576288 0.149249 0.497325 0.076 Uiso 1 1 d R U . . .
H12B H 0.636178 0.092529 0.476225 0.076 Uiso 1 1 d R U . . .
O87 O 0.5565(6) 0.6485(4) 0.6343(2) 0.0444(18) Uani 1 1 d . . . . .
H87A H 0.600961 0.640947 0.655344 0.067 Uiso 1 1 d R U . . .
H87B H 0.607491 0.661267 0.616524 0.067 Uiso 1 1 d R U . . .
O88 O 0.2520(7) 0.3371(5) 0.5431(2) 0.063(3) Uani 1 1 d . . . . .
H88A H 0.172440 0.336151 0.529180 0.095 Uiso 1 1 d R U . . .
H88B H 0.296600 0.302671 0.524000 0.095 Uiso 1 1 d R U . . .
O95 O 1.1068(5) 0.1510(4) 0.86985(18) 0.0244(13) Uani 1 1 d . . . . .
H95A H 1.130538 0.099600 0.871777 0.037 Uiso 1 1 d R U . . .
H95B H 1.018688 0.142800 0.869137 0.037 Uiso 1 1 d R U . . .
O97 O 1.2881(5) 0.3124(3) 0.86436(17) 0.0203(12) Uani 1 1 d . . . . .
H97A H 1.267496 0.364581 0.862001 0.030 Uiso 1 1 d R U . . .
H97B H 1.375726 0.318071 0.864711 0.030 Uiso 1 1 d R U . . .
O91 O 0.1503(5) 0.3462(4) 0.7093(2) 0.0287(14) Uani 1 1 d . . . . .
H91A H 0.073994 0.322960 0.703587 0.043 Uiso 1 1 d R U . . .
H91B H 0.152804 0.398620 0.719197 0.043 Uiso 1 1 d R U . . .
O100 O 1.3099(5) 0.3987(4) 0.97051(19) 0.0308(14) Uani 1 1 d . . . . .
H10M H 1.394827 0.395730 0.974493 0.046 Uiso 1 1 d R U . . .
H10N H 1.280067 0.400110 0.998733 0.046 Uiso 1 1 d R U . . .
O85 O 1.2761(5) 0.5023(4) 0.7446(2) 0.0315(14) Uani 1 1 d . . . . .
H85A H 1.287884 0.476507 0.768863 0.047 Uiso 1 1 d R U . . .
H85B H 1.289154 0.561937 0.760513 0.047 Uiso 1 1 d R U . . .
O133 O 0.3954(5) 0.4720(4) 0.81305(19) 0.0288(14) Uiso 1 1 d . . . . .
H13E H 0.398634 0.485747 0.840864 0.043 Uiso 1 1 d R U . . .
H13F H 0.422914 0.427467 0.807194 0.043 Uiso 1 1 d R U . . .
O98 O 1.3972(6) 0.2295(4) 0.9380(2) 0.0395(17) Uani 1 1 d . . . A -1
H98A H 1.394988 0.181855 0.920254 0.059 Uiso 1 1 d R U . A -1
H98B H 1.404178 0.220385 0.963344 0.059 Uiso 1 1 d R U . A -1
O121 O 0.6194(6) 0.7714(5) 0.5106(2) 0.048(2) Uani 1 1 d . . . . .
H12C H 0.592686 0.790835 0.490308 0.073 Uiso 1 1 d R U . . .
H12D H 0.653316 0.815255 0.530988 0.073 Uiso 1 1 d R U . . .
O135 O 0.8586(6) 0.1228(4) 0.8556(2) 0.0416(17) Uiso 1 1 d . . . . .
H13G H 0.840713 0.159862 0.843664 0.062 Uiso 1 1 d R U . . .
H13H H 0.827243 0.130832 0.879634 0.062 Uiso 1 1 d R U . . .
O123 O 0.7000(6) 0.9396(4) 0.5650(2) 0.0458(18) Uani 1 1 d . . . . .
H12E H 0.681074 0.985868 0.564129 0.069 Uiso 1 1 d R U . . .
H12F H 0.777364 0.953228 0.572039 0.069 Uiso 1 1 d R U . . .
O124 O 0.4404(7) 0.9433(4) 0.6262(2) 0.051(2) Uani 1 1 d . . . . .
H12G H 0.428224 0.964131 0.604607 0.077 Uiso 1 1 d R U . . .
H12H H 0.399084 0.965831 0.645567 0.077 Uiso 1 1 d R U . . .
O101 O 1.0296(6) 0.3129(4) 0.9409(3) 0.0490(19) Uani 1 1 d . . . . .
H10O H 0.991958 0.322737 0.916883 0.073 Uiso 1 1 d R U . . .
H10P H 1.043038 0.364767 0.960523 0.073 Uiso 1 1 d R U . . .
O116 O 0.8810(7) 0.9899(5) 0.8927(3) 0.054(2) Uiso 1 1 d . . . . .
H11M H 0.892848 1.015015 0.919852 0.082 Uiso 1 1 d R U . . .
H11N H 0.824278 0.945406 0.888251 0.082 Uiso 1 1 d R U . . .
O86 O 0.2814(6) 0.6153(5) 0.5507(2) 0.062(3) Uani 1 1 d . . . . .
H86A H 0.227387 0.582909 0.524554 0.092 Uiso 1 1 d R U . . .
H86B H 0.237827 0.649559 0.570334 0.092 Uiso 1 1 d R U . . .
O99 O 1.1526(8) 0.1873(4) 0.9804(2) 0.054(2) Uani 1 1 d . . . . .
H99A H 1.071972 0.172431 0.979182 0.081 Uiso 1 1 d R U . . .
H99B H 1.173462 0.137991 0.973762 0.081 Uiso 1 1 d R U . . .
O134 O 0.5572(8) 0.0414(6) 0.8597(3) 0.083(3) Uiso 1 1 d . . . B -1
H13I H 0.526573 0.082677 0.871282 0.125 Uiso 1 1 d R U . B -1
H13J H 0.511253 -0.001183 0.865312 0.125 Uiso 1 1 d DR U . B -1
O120 O 0.5536(8) 0.5820(5) 0.5163(4) 0.089(4) Uani 1 1 d . . . . .
H12I H 0.598499 0.586775 0.494578 0.133 Uiso 1 1 d R U . . .
H12J H 0.608599 0.582605 0.537688 0.133 Uiso 1 1 d R U . . .
O114 O 0.8894(9) 1.0069(7) 0.9837(3) 0.092(3) Uiso 1 1 d . . . . .
H11O H 0.855708 0.961773 0.990270 0.138 Uiso 1 1 d R U . . .
H11P H 0.864238 1.048123 0.998791 0.138 Uiso 1 1 d R U . . .
O109 O 1.3265(11) 0.7334(6) 0.9910(4) 0.113(5) Uani 1 1 d . . . . .
H10Q H 1.393906 0.768846 1.008623 0.170 Uiso 1 1 d R U . . .
H10R H 1.320316 0.759306 0.968643 0.170 Uiso 1 1 d R U . . .
O112 O 0.7561(9) 0.8090(8) 0.8439(3) 0.085(4) Uani 0.8 1 d . . P F .
H11I H 0.705755 0.825472 0.824347 0.127 Uiso 0.8 1 d R U P . .
H11J H 0.812364 0.788562 0.825697 0.127 Uiso 0.8 1 d R U P . .
Na8 Na 0.4605(4) 0.6950(3) 0.53473(14) 0.0635(13) Uani 1 1 d . . . . .
Na7 Na 0.6063(4) 0.8896(3) 0.61883(19) 0.0707(16) Uani 1 1 d . . . . .
O122 O 0.4667(7) 0.7652(5) 0.6102(3) 0.032(2) Uani 0.8 1 d . U P C 1
H12K H 0.387164 0.774918 0.616883 0.048 Uiso 0.8 1 d R U P C 1
H12L H 0.492624 0.732438 0.628863 0.048 Uiso 0.8 1 d R U P C 1
O129 O 0.9579(8) -0.0342(6) 0.5717(3) 0.067(2) Uiso 1 1 d . . . . .
H12O H 1.022776 0.005058 0.577639 0.100 Uiso 1 1 d R U . . .
H12P H 0.974666 -0.079392 0.575469 0.100 Uiso 1 1 d R U . . .
O115 O 0.6567(6) 0.9409(4) 0.8938(2) 0.0437(17) Uiso 1 1 d . . . D -1
H11Q H 0.654152 0.928939 0.866007 0.066 Uiso 1 1 d R U . D -1
H11R H 0.668972 0.994429 0.901627 0.066 Uiso 1 1 d R U . D -1
O132 O 0.8972(14) 0.1695(10) 0.9522(5) 0.075(4) Uiso 0.6 1 d . . P . .
H13K H 0.822076 0.171368 0.951979 0.112 Uiso 0.6 1 d R U P . .
H13L H 0.895946 0.117058 0.944499 0.112 Uiso 0.6 1 d R U P . .
O130 O 0.8448(10) 0.2837(7) 0.9739(4) 0.104(4) Uiso 1 1 d . . . . .
H13M H 0.838869 0.334796 0.979501 0.155 Uiso 1 1 d R U . . .
H13N H 0.873029 0.277806 0.998231 0.155 Uiso 1 1 d R U . . .
O46 O 0.6167(4) 0.0905(3) 0.58638(16) 0.0159(11) Uani 1 1 d . . . . .
O126 O 1.1661(7) 0.1552(5) 0.5180(3) 0.057(2) Uiso 1 1 d . . . . .
H12Q H 1.092660 0.153867 0.523616 0.086 Uiso 1 1 d R U . . .
H12R H 1.175161 0.105687 0.517076 0.086 Uiso 1 1 d R U . . .
O127 O 0.9888(15) 0.1665(11) 0.5238(4) 0.069(5) Uani 0.6 1 d . . P E 1
H12M H 0.959652 0.109751 0.522409 0.104 Uiso 0.6 1 d R U P E 1
H12N H 1.070602 0.192291 0.533349 0.104 Uiso 0.6 1 d R U P E 1
O136 O 0.9199(16) 0.1263(11) 0.5268(5) 0.030(4) Uani 0.4 1 d . . P E 2
H13A H 0.877757 0.066108 0.508295 0.045 Uiso 0.4 1 d R U P E 2
H13B H 0.906347 0.148268 0.553015 0.045 Uiso 0.4 1 d R U P E 2
O139 O 0.4493(10) 0.7647(7) 0.5838(4) 0.022(3) Uani 0.5 1 d . . P C 2
H13C H 0.435728 0.731619 0.605047 0.033 Uiso 0.5 1 d R U P C 2
H13D H 0.374828 0.783599 0.579487 0.033 Uiso 0.5 1 d R U P C 2
O111 O 0.7588(7) 0.8555(5) 0.9416(2) 0.0513(19) Uiso 1 1 d . . . . .
H11S H 0.696425 0.821648 0.946466 0.077 Uiso 1 1 d R U . . .
H11T H 0.756894 0.851358 0.914226 0.077 Uiso 1 1 d R U . . .
O113 O 0.5782(13) 0.7323(11) 0.9676(3) 0.177(8) Uani 1 1 d . . . F -1
H11K H 0.502032 0.728087 0.961401 0.266 Uiso 1 1 d DR U . F -1
H11L H 0.581452 0.689717 0.977381 0.266 Uiso 1 1 d DR U . F -1
O137 O 0.5979(14) 0.9309(10) 0.9651(5) 0.121(5) Uiso 0.8 1 d . . P . .
H13O H 0.655117 0.973948 0.976868 0.181 Uiso 0.8 1 d R U P . .
H13P H 0.616086 0.905888 0.940378 0.181 Uiso 0.8 1 d R U P . .
O141 O 0.681(2) 0.0901(16) 0.9374(8) 0.116(8) Uiso 0.5 1 d . . P . .
H14A H 0.606882 0.065373 0.927923 0.175 Uiso 0.5 1 d R U P . .
H14B H 0.714482 0.051003 0.941343 0.175 Uiso 0.5 1 d R U P . .
O131 O 1.4458(6) 0.8922(4) 0.9874(2) 0.0393(16) Uiso 1 1 d . . . . .
H13Q H 1.389776 0.912328 1.000079 0.059 Uiso 1 1 d R U . . .
H13R H 1.442446 0.903588 0.962619 0.059 Uiso 1 1 d R U . . .
O128 O 1.1374(12) 0.0172(8) 0.5246(4) 0.059(4) Uiso 0.6 1 d . . P G 1
H12S H 1.101844 0.032403 0.547196 0.088 Uiso 0.6 1 d R U P G 1
H12T H 1.145054 -0.033187 0.521906 0.088 Uiso 0.6 1 d R U P G 1
O138 O 0.8240(12) 0.0257(8) 0.5169(4) 0.024(3) Uiso 0.4 1 d . . P H -1
H13S H 0.746251 0.015160 0.512512 0.036 Uiso 0.4 1 d R U P H -1
H13T H 0.846341 0.008530 0.491802 0.036 Uiso 0.4 1 d R U P H -1

loop_
_atom_site_aniso_label
_atom_site_aniso_U_11
_atom_site_aniso_U_22
_atom_site_aniso_U_33
_atom_site_aniso_U_23
_atom_site_aniso_U_13
_atom_site_aniso_U_12
Mo14 0.0091(3) 0.0094(3) 0.0106(3) 0.0025(2) 0.0003(2) 0.0018(2)
Mo13 0.0094(3) 0.0094(3) 0.0110(3) 0.0024(2) 0.0004(2) 0.0014(2)
Mo10 0.0089(3) 0.0089(3) 0.0113(3) 0.0023(2) 0.0019(2) 0.0015(2)
Mo2 0.0096(3) 0.0089(3) 0.0116(3) 0.0015(2) 0.0015(2) 0.0010(2)
Mo11 0.0084(3) 0.0112(3) 0.0104(3) 0.0025(2) 0.0012(2) 0.0004(2)
Mo27 0.0103(3) 0.0115(3) 0.0100(3) 0.0033(2) 0.0006(2) 0.0015(2)
Mo12 0.0086(3) 0.0111(3) 0.0107(3) 0.0023(2) 0.0017(2) 0.0002(2)
Mo19 0.0103(3) 0.0087(3) 0.0119(3) 0.0010(2) 0.0021(2) 0.0010(2)
Mo9 0.0093(3) 0.0091(3) 0.0112(3) 0.0019(2) 0.0009(2) 0.0018(2)
Mo28 0.0087(3) 0.0089(3) 0.0097(3) 0.0027(2) 0.0007(2) 0.0017(2)
Mo18 0.0099(3) 0.0097(3) 0.0126(3) 0.0025(2) -0.0002(2) 0.0001(2)
Mo25 0.0111(3) 0.0105(3) 0.0101(3) 0.0030(2) 0.0016(2) 0.0011(2)
Mo4 0.0141(3) 0.0090(3) 0.0096(3) 0.0023(2) 0.0019(2) 0.0016(2)
Mo23 0.0122(3) 0.0109(3) 0.0095(3) 0.0018(2) 0.0019(2) -0.0004(2)
Mo3 0.0122(3) 0.0082(3) 0.0097(3) 0.0020(2) 0.0018(2) 0.0009(2)
Mo24 0.0092(3) 0.0088(3) 0.0102(3) 0.0007(2) 0.0021(2) 0.0006(2)
Mo6 0.0089(3) 0.0090(3) 0.0107(3) 0.0006(2) 0.0018(2) 0.0006(2)
Mo5 0.0090(3) 0.0093(3) 0.0102(3) 0.0013(2) 0.0019(2) 0.0006(2)
Mo26 0.0111(3) 0.0146(3) 0.0107(3) 0.0030(3) 0.0024(2) 0.0034(2)
Mo1 0.0096(3) 0.0093(3) 0.0110(3) 0.0011(2) 0.0021(2) 0.0007(2)
Mo8 0.0094(3) 0.0114(3) 0.0105(3) 0.0027(2) 0.0010(2) 0.0005(2)
Mo22 0.0114(3) 0.0099(3) 0.0094(3) 0.0017(2) 0.0021(2) -0.0001(2)
Mo15 0.0151(3) 0.0096(3) 0.0111(3) 0.0025(2) 0.0028(2) 0.0018(2)
Mo20 0.0102(3) 0.0136(3) 0.0115(3) 0.0004(3) 0.0009(2) -0.0018(2)
Mo7 0.0086(3) 0.0114(3) 0.0096(3) 0.0020(2) 0.0006(2) 0.0003(2)
Mo16 0.0138(3) 0.0098(3) 0.0110(3) 0.0022(2) 0.0032(2) 0.0020(2)
Mo21 0.0134(3) 0.0127(3) 0.0136(3) 0.0031(3) 0.0009(2) 0.0020(2)
Mo17 0.0170(3) 0.0093(3) 0.0112(3) 0.0017(2) 0.0010(2) 0.0011(2)
O76 0.012(2) 0.013(3) 0.012(3) 0.004(2) 0.001(2) 0.003(2)
O40 0.008(2) 0.011(3) 0.011(2) 0.003(2) 0.0031(19) 0.0003(19)
O39 0.012(2) 0.010(3) 0.011(3) -0.004(2) 0.0003(19) 0.000(2)
O24 0.012(2) 0.011(3) 0.012(3) 0.002(2) 0.006(2) -0.001(2)
O54 0.013(2) 0.013(3) 0.014(3) 0.002(2) 0.004(2) 0.004(2)
O38 0.012(2) 0.010(3) 0.015(3) 0.004(2) 0.002(2) 0.000(2)
O65 0.009(2) 0.012(3) 0.014(3) 0.004(2) -0.0002(19) 0.002(2)
O34 0.007(2) 0.015(3) 0.010(2) 0.001(2) 0.0008(19) -0.001(2)
O37 0.015(2) 0.008(2) 0.013(3) 0.003(2) 0.003(2) 0.002(2)
O5 0.013(2) 0.015(3) 0.010(3) 0.000(2) 0.003(2) 0.002(2)
O13 0.010(2) 0.013(3) 0.011(2) 0.002(2) 0.0028(19) 0.002(2)
O69 0.013(2) 0.013(3) 0.009(2) 0.002(2) 0.0005(19) 0.002(2)
O70 0.012(2) 0.008(2) 0.017(3) 0.004(2) -0.002(2) -0.001(2)
O15 0.011(2) 0.014(3) 0.010(3) 0.000(2) 0.0022(19) 0.002(2)
O62 0.013(2) 0.009(3) 0.018(3) 0.002(2) -0.002(2) 0.000(2)
O11 0.014(2) 0.011(3) 0.010(2) 0.002(2) 0.0012(19) 0.000(2)
O66 0.010(2) 0.012(3) 0.014(3) 0.002(2) -0.0003(19) 0.001(2)
O12 0.015(3) 0.010(3) 0.015(3) 0.001(2) 0.001(2) 0.004(2)
O57 0.014(2) 0.010(3) 0.013(3) 0.002(2) 0.001(2) -0.001(2)
O56 0.011(2) 0.008(2) 0.011(2) 0.003(2) 0.0000(19) 0.0019(19)
O9 0.010(2) 0.010(3) 0.017(3) 0.000(2) 0.001(2) -0.002(2)
O10 0.016(3) 0.009(3) 0.011(3) -0.001(2) 0.003(2) -0.003(2)
O75 0.016(3) 0.013(3) 0.012(3) 0.001(2) 0.003(2) 0.002(2)
O29 0.012(2) 0.010(3) 0.018(3) 0.005(2) 0.003(2) 0.003(2)
O51 0.010(2) 0.012(3) 0.012(3) 0.002(2) -0.0007(19) 0.002(2)
O58 0.014(2) 0.010(3) 0.016(3) -0.002(2) 0.004(2) -0.003(2)
O43 0.015(3) 0.016(3) 0.018(3) 0.005(2) -0.002(2) 0.000(2)
O26 0.014(2) 0.013(3) 0.008(2) 0.004(2) 0.0043(19) 0.001(2)
O53 0.015(3) 0.017(3) 0.010(3) 0.005(2) 0.002(2) 0.003(2)
O31 0.013(2) 0.010(3) 0.016(3) 0.003(2) 0.003(2) 0.001(2)
O74 0.015(3) 0.012(3) 0.012(3) 0.003(2) 0.001(2) 0.002(2)
O32 0.014(2) 0.012(3) 0.012(3) 0.000(2) 0.006(2) 0.002(2)
O73 0.016(3) 0.015(3) 0.012(3) 0.000(2) 0.001(2) 0.001(2)
O80 0.012(2) 0.015(3) 0.015(3) 0.000(2) -0.001(2) 0.002(2)
O16 0.011(2) 0.010(3) 0.010(3) -0.001(2) 0.0010(19) -0.001(2)
O50 0.015(3) 0.012(3) 0.013(3) 0.001(2) -0.002(2) 0.003(2)
O14 0.019(3) 0.009(3) 0.012(3) -0.002(2) 0.001(2) -0.002(2)
O48 0.019(3) 0.015(3) 0.014(3) 0.005(2) 0.004(2) 0.004(2)
O78 0.012(2) 0.012(3) 0.016(3) 0.006(2) -0.001(2) 0.003(2)
O7 0.018(3) 0.014(3) 0.013(3) 0.002(2) 0.002(2) 0.002(2)
O72 0.017(3) 0.014(3) 0.012(3) 0.002(2) 0.001(2) -0.004(2)
O28 0.020(3) 0.010(3) 0.013(3) 0.004(2) 0.002(2) 0.001(2)
O4 0.017(3) 0.008(2) 0.009(2) 0.002(2) 0.003(2) -0.001(2)
O17 0.011(2) 0.016(3) 0.014(3) 0.004(2) 0.000(2) -0.001(2)
O19 0.011(2) 0.010(3) 0.018(3) 0.005(2) 0.003(2) 0.002(2)
O61 0.026(3) 0.013(3) 0.012(3) 0.002(2) 0.005(2) -0.002(2)
O67 0.011(2) 0.017(3) 0.014(3) 0.006(2) 0.004(2) 0.004(2)
O35 0.016(3) 0.015(3) 0.008(2) 0.000(2) 0.002(2) 0.001(2)
O77 0.014(3) 0.021(3) 0.019(3) 0.007(2) 0.004(2) 0.006(2)
O68 0.016(3) 0.013(3) 0.018(3) 0.005(2) 0.002(2) 0.005(2)
O8 0.014(3) 0.018(3) 0.017(3) 0.006(2) 0.000(2) 0.004(2)
O27 0.013(2) 0.018(3) 0.016(3) 0.003(2) 0.001(2) 0.003(2)
O25 0.013(2) 0.016(3) 0.017(3) 0.004(2) 0.004(2) 0.003(2)
O6 0.015(3) 0.013(3) 0.013(3) 0.004(2) 0.003(2) -0.001(2)
O36 0.026(3) 0.017(3) 0.016(3) 0.005(2) 0.003(2) 0.007(2)
O18 0.019(3) 0.011(3) 0.012(3) 0.001(2) 0.002(2) 0.004(2)
O1 0.022(3) 0.014(3) 0.017(3) 0.003(2) 0.005(2) 0.000(2)
O81 0.017(3) 0.020(3) 0.015(3) 0.008(2) 0.001(2) 0.004(2)
O3 0.018(3) 0.018(3) 0.016(3) 0.006(2) 0.005(2) 0.002(2)
O59 0.016(3) 0.021(3) 0.013(3) 0.007(2) 0.004(2) 0.008(2)
O20 0.014(3) 0.014(3) 0.023(3) 0.008(2) 0.003(2) 0.003(2)
O79 0.015(3) 0.017(3) 0.015(3) 0.004(2) 0.001(2) 0.002(2)
O60 0.014(3) 0.018(3) 0.009(3) 0.004(2) 0.000(2) 0.001(2)
O41 0.015(3) 0.029(3) 0.016(3) 0.006(2) 0.000(2) 0.003(2)
O82 0.018(3) 0.022(3) 0.013(3) 0.005(2) 0.006(2) 0.002(2)
O55 0.013(2) 0.012(3) 0.016(3) 0.001(2) 0.002(2) 0.005(2)
O52 0.011(2) 0.014(3) 0.019(3) 0.003(2) 0.001(2) 0.002(2)
O63 0.016(3) 0.014(3) 0.030(3) 0.008(2) 0.008(2) 0.005(2)
O71 0.013(3) 0.017(3) 0.016(3) 0.001(2) 0.001(2) 0.002(2)
O33 0.016(3) 0.015(3) 0.019(3) 0.001(2) 0.002(2) 0.006(2)
O23 0.021(3) 0.019(3) 0.012(3) 0.004(2) 0.002(2) 0.008(2)
O64 0.013(2) 0.015(3) 0.019(3) 0.005(2) 0.002(2) 0.003(2)
O30 0.011(2) 0.015(3) 0.016(3) 0.002(2) 0.000(2) 0.003(2)
O83 0.020(3) 0.018(3) 0.017(3) 0.007(2) 0.002(2) -0.001(2)
O45 0.014(3) 0.015(3) 0.018(3) 0.003(2) 0.003(2) 0.006(2)
O22 0.010(2) 0.021(3) 0.019(3) 0.003(2) 0.004(2) 0.001(2)
O49 0.021(3) 0.016(3) 0.021(3) 0.006(2) 0.006(2) 0.010(2)
O42 0.025(3) 0.017(3) 0.019(3) 0.003(2) -0.005(2) -0.001(2)
O21 0.016(3) 0.016(3) 0.022(3) 0.001(2) 0.004(2) 0.004(2)
O47 0.020(3) 0.019(3) 0.015(3) -0.006(2) -0.003(2) -0.004(2)
O84 0.018(3) 0.019(3) 0.025(3) 0.005(2) 0.000(2) 0.005(2)
O2 0.027(3) 0.017(3) 0.020(3) 0.004(2) -0.001(2) -0.003(2)
O44 0.014(3) 0.017(3) 0.028(3) 0.006(2) 0.000(2) 0.003(2)
K1 0.0159(8) 0.0159(8) 0.0128(8) 0.0035(6) 0.0013(6) 0.0008(6)
K7 0.0259(9) 0.0489(12) 0.0173(9) 0.0124(9) 0.0063(7) 0.0193(9)
K2 0.0174(8) 0.0315(10) 0.0286(10) 0.0057(8) -0.0003(7) 0.0091(8)
K4 0.0354(11) 0.0324(11) 0.0194(10) -0.0039(8) 0.0105(8) -0.0083(9)
K6 0.0215(10) 0.0340(12) 0.0582(14) 0.0083(10) 0.0008(9) 0.0123(9)
K3 0.0151(9) 0.0430(13) 0.0696(16) 0.0176(12) 0.0103(10) 0.0048(9)
Na6 0.0195(15) 0.0174(16) 0.0209(16) 0.0055(13) 0.0038(12) 0.0008(13)
Na1 0.0157(14) 0.0197(16) 0.0187(16) 0.0074(13) 0.0043(12) 0.0050(12)
Na3 0.0202(15) 0.0168(16) 0.0223(17) 0.0033(13) 0.0010(13) 0.0035(13)
Na4 0.0228(16) 0.0201(16) 0.0202(16) 0.0055(13) 0.0040(13) 0.0066(13)
Na5 0.0214(16) 0.0260(18) 0.035(2) 0.0095(15) 0.0068(14) 0.0078(14)
Na2 0.0257(17) 0.0224(17) 0.0247(18) 0.0034(14) 0.0016(14) 0.0056(14)
O93 0.016(3) 0.014(3) 0.026(3) 0.006(2) 0.004(2) 0.001(2)
O94 0.025(3) 0.019(3) 0.018(3) 0.006(2) 0.004(2) 0.005(2)
O118 0.025(3) 0.020(3) 0.016(3) 0.004(2) 0.005(2) 0.007(2)
O96 0.015(3) 0.028(3) 0.029(3) 0.011(3) 0.004(2) 0.005(2)
O108 0.016(3) 0.019(3) 0.022(3) 0.007(2) 0.001(2) -0.003(2)
O92 0.029(3) 0.015(3) 0.034(3) 0.006(3) 0.007(3) 0.005(2)
O102 0.024(3) 0.026(3) 0.051(4) 0.022(3) 0.002(3) 0.004(3)
O103 0.024(3) 0.027(3) 0.031(3) 0.008(3) 0.008(3) 0.008(3)
O119 0.024(3) 0.050(4) 0.023(3) 0.022(3) -0.004(3) -0.006(3)
O107 0.022(3) 0.019(3) 0.033(3) 0.007(3) 0.004(3) -0.002(2)
O106 0.051(4) 0.021(3) 0.039(4) 0.007(3) -0.008(3) 0.009(3)
O110 0.023(3) 0.046(4) 0.050(4) 0.029(3) 0.015(3) 0.020(3)
O104 0.030(3) 0.033(4) 0.041(4) 0.009(3) 0.005(3) 0.010(3)
O89 0.028(3) 0.038(4) 0.037(4) -0.002(3) 0.002(3) 0.017(3)
O117 0.030(3) 0.037(4) 0.058(5) 0.027(3) 0.021(3) 0.017(3)
O105 0.029(4) 0.044(4) 0.055(5) 0.019(4) 0.006(3) -0.005(3)
O90 0.018(3) 0.063(5) 0.046(4) 0.035(4) 0.012(3) 0.013(3)
O125 0.052(4) 0.039(4) 0.046(4) -0.009(3) 0.031(4) -0.009(3)
O87 0.027(3) 0.049(4) 0.052(5) 0.013(4) 0.010(3) -0.004(3)
O88 0.071(5) 0.085(6) 0.036(4) -0.014(4) -0.012(4) 0.059(5)
O95 0.023(3) 0.026(3) 0.027(3) 0.012(3) 0.003(2) 0.006(2)
O97 0.017(3) 0.018(3) 0.029(3) 0.009(2) 0.005(2) 0.007(2)
O91 0.021(3) 0.021(3) 0.043(4) 0.009(3) 0.004(3) 0.003(2)
O100 0.022(3) 0.036(4) 0.029(3) -0.003(3) 0.010(3) 0.005(3)
O85 0.034(3) 0.022(3) 0.040(4) 0.010(3) 0.001(3) 0.009(3)
O98 0.035(4) 0.031(4) 0.061(5) 0.025(3) 0.012(3) 0.010(3)
O121 0.045(4) 0.085(6) 0.021(3) 0.011(4) -0.003(3) 0.031(4)
O123 0.045(4) 0.030(4) 0.056(5) 0.006(3) -0.005(3) 0.004(3)
O124 0.088(6) 0.029(4) 0.037(4) 0.014(3) 0.016(4) 0.008(4)
O101 0.044(4) 0.024(4) 0.080(6) 0.012(4) 0.002(4) 0.011(3)
O86 0.040(4) 0.080(6) 0.028(4) -0.018(4) 0.018(3) -0.035(4)
O99 0.086(6) 0.034(4) 0.042(4) 0.003(3) 0.018(4) 0.018(4)
O120 0.061(6) 0.062(6) 0.133(9) 0.041(6) -0.063(6) -0.007(5)
O109 0.152(11) 0.058(6) 0.112(9) 0.001(6) -0.092(8) 0.036(7)
O112 0.040(6) 0.130(11) 0.056(7) -0.032(7) -0.024(5) 0.032(7)
Na8 0.062(3) 0.082(4) 0.037(3) 0.018(2) 0.005(2) -0.006(3)
Na7 0.045(3) 0.042(3) 0.113(5) -0.004(3) 0.016(3) 0.008(2)
O122 0.028(4) 0.031(4) 0.042(5) 0.013(4) 0.011(4) 0.012(3)
O46 0.014(3) 0.015(3) 0.017(3) 0.005(2) 0.004(2) 0.001(2)
O127 0.076(11) 0.070(12) 0.040(9) -0.023(8) -0.008(8) 0.016(9)
O136 0.043(10) 0.027(10) 0.020(8) 0.007(7) 0.003(8) 0.005(8)
O139 0.016(6) 0.016(6) 0.030(7) 0.003(6) -0.001(6) -0.002(5)
O113 0.167(14) 0.31(2) 0.031(6) -0.018(9) -0.028(7) 0.089(15)

loop_
_atom_type_symbol
_atom_type_description
_atom_type_scat_dispersion_real
_atom_type_scat_dispersion_imag
_atom_type_scat_source
H H 0.0000 0.0000 'International Tables Vol C Tables 4.2.6.8 and 6.1.1.4'
K K 0.2009 0.2494 'International Tables Vol C Tables 4.2.6.8 and 6.1.1.4'
Mo Mo -1.6832 0.6857 'International Tables Vol C Tables 4.2.6.8 and 6.1.1.4'
Na Na 0.0362 0.0249 'International Tables Vol C Tables 4.2.6.8 and 6.1.1.4'
O O 0.0106 0.0060 'International Tables Vol C Tables 4.2.6.8 and 6.1.1.4'

loop_
_geom_angle_atom_site_label_1
_geom_angle_atom_site_label_2
_geom_angle_atom_site_label_3
_geom_angle
_geom_angle_site_symmetry_1
_geom_angle_site_symmetry_3
_geom_angle_publ_flag
O65 Mo14 K7 120.12(13) . . ?
O62 Mo14 O65 75.79(18) . . ?
O62 Mo14 O66 146.1(2) . . ?
O62 Mo14 O74 85.9(2) . . ?
O62 Mo14 K7 52.14(14) . . ?
O66 Mo14 O65 70.40(18) . . ?
O66 Mo14 O74 85.44(19) . . ?
O66 Mo14 K7 153.65(14) . . ?
O53 Mo14 O65 91.99(18) . . ?
O53 Mo14 O62 93.5(2) . . ?
O53 Mo14 O66 86.0(2) . . ?
O53 Mo14 O74 163.79(19) . . ?
O53 Mo14 K7 115.86(15) . . ?
O74 Mo14 O65 72.15(18) . . ?
O74 Mo14 K7 76.38(14) . . ?
O64 Mo14 O65 161.9(2) . . ?
O64 Mo14 O62 107.4(2) . . ?
O64 Mo14 O66 105.3(2) . . ?
O64 Mo14 O53 105.4(2) . . ?
O64 Mo14 O74 90.1(2) . . ?
O64 Mo14 K7 56.62(18) . . ?
O38 Mo13 O51 81.50(18) . . ?
O38 Mo13 O50 76.7(2) . . ?
O38 Mo13 K7 149.06(14) . . ?
O62 Mo13 O38 154.52(19) . . ?
O62 Mo13 O51 74.22(18) . . ?
O62 Mo13 O50 88.5(2) . . ?
O62 Mo13 K7 48.43(14) . . ?
O51 Mo13 K7 120.22(12) . . ?
O53 Mo13 O38 92.0(2) . . ?
O53 Mo13 O62 93.4(2) . . ?
O53 Mo13 O51 84.87(18) . . ?
O53 Mo13 O50 155.6(2) . . ?
O53 Mo13 K7 110.48(15) . . ?
O50 Mo13 O51 72.27(17) . . ?
O50 Mo13 K7 88.80(14) . . ?
O52 Mo13 O38 99.5(2) . . ?
O52 Mo13 O62 102.6(2) . . ?
O52 Mo13 O51 167.4(2) . . ?
O52 Mo13 O53 107.6(2) . . ?
O52 Mo13 O50 95.6(2) . . ?
O52 Mo13 K7 54.37(17) . . ?
O39 Mo10 O70 152.65(19) . . ?
O39 Mo10 O57 76.41(19) . . ?
O39 Mo10 O56 80.38(18) . . ?
O54 Mo10 O39 91.1(2) . . ?
O54 Mo10 O70 93.1(2) . . ?
O54 Mo10 O57 155.0(2) . . ?
O54 Mo10 O56 84.40(18) . . ?
O70 Mo10 O57 88.84(19) . . ?
O70 Mo10 O56 73.18(18) . . ?
O57 Mo10 O56 72.35(17) . . ?
O55 Mo10 O39 100.0(2) . . ?
O55 Mo10 O54 106.2(2) . . ?
O55 Mo10 O70 104.7(2) . . ?
O55 Mo10 O57 97.3(2) . . ?
O55 Mo10 O56 169.4(2) . . ?
O38 Mo2 O24 81.68(18) . . ?
O38 Mo2 O11 154.55(19) . . ?
O38 Mo2 O29 76.83(19) . . ?
O11 Mo2 O24 73.99(18) . . ?
O11 Mo2 O29 88.8(2) . . ?
O29 Mo2 O24 72.89(17) . . ?
O31 Mo2 O24 84.72(18) . . ?
O31 Mo2 O38 91.7(2) . . ?
O31 Mo2 O11 93.4(2) . . ?
O31 Mo2 O29 155.99(19) . . ?
O30 Mo2 O24 169.2(2) . . ?
O30 Mo2 O38 99.1(2) . . ?
O30 Mo2 O11 103.4(2) . . ?
O30 Mo2 O29 96.8(2) . . ?
O30 Mo2 O31 105.9(2) . . ?
O69 Mo11 O70 73.20(17) . . ?
O56 Mo11 O69 88.83(19) . . ?
O56 Mo11 O70 76.23(18) . . ?
O56 Mo11 O79 153.69(19) . . ?
O72 Mo11 O69 157.9(2) . . ?
O72 Mo11 O70 86.07(19) . . ?
O72 Mo11 O56 93.8(2) . . ?
O72 Mo11 O79 89.4(2) . . ?
O79 Mo11 O69 78.94(19) . . ?
O79 Mo11 O70 77.95(18) . . ?
O71 Mo11 O69 94.1(2) . . ?
O71 Mo11 O70 167.1(2) . . ?
O71 Mo11 O56 106.4(2) . . ?
O71 Mo11 O72 106.1(2) . . ?
O71 Mo11 O79 97.7(2) . . ?
O76 Mo27 O65 76.98(17) . . ?
O76 Mo27 K7 90.63(14) . 2_767 ?
O65 Mo27 K7 154.69(11) . 2_767 ?
O75 Mo27 O76 72.92(19) . . ?
O75 Mo27 O65 82.45(18) . . ?
O75 Mo27 K7 72.76(14) . 2_767 ?
O74 Mo27 O76 89.6(2) . . ?
O74 Mo27 O65 73.99(19) . . ?
O74 Mo27 O75 153.4(2) . . ?
O74 Mo27 O73 100.8(2) . . ?
O74 Mo27 K7 128.63(16) . 2_767 ?
O73 Mo27 O76 147.4(2) . . ?
O73 Mo27 O65 76.46(19) . . ?
O73 Mo27 O75 85.2(2) . . ?
O73 Mo27 K7 105.87(16) . 2_767 ?
O81 Mo27 O76 100.8(2) . . ?
O81 Mo27 O65 176.5(2) . . ?
O81 Mo27 O75 99.5(2) . . ?
O81 Mo27 O74 103.4(2) . . ?
O81 Mo27 O73 106.5(2) . . ?
O81 Mo27 K7 26.87(17) . 2_767 ?
O40 Mo12 O57 72.71(17) . . ?
O56 Mo12 O40 92.50(19) . . ?
O56 Mo12 O57 75.11(17) . . ?
O56 Mo12 O58 156.07(19) . . ?
O58 Mo12 O40 75.93(19) . . ?
O58 Mo12 O57 81.42(18) . . ?
O72 Mo12 O40 157.5(2) . . ?
O72 Mo12 O57 87.36(19) . . ?
O72 Mo12 O56 92.3(2) . . ?
O72 Mo12 O58 91.2(2) . . ?
O59 Mo12 O40 94.7(2) . . ?
O59 Mo12 O57 167.2(2) . . ?
O59 Mo12 O56 103.9(2) . . ?
O59 Mo12 O58 98.0(2) . . ?
O59 Mo12 O72 105.4(2) . . ?
O39 Mo19 O40 84.02(17) . . ?
O34 Mo19 O40 76.71(18) . . ?
O34 Mo19 O39 76.15(19) . . ?
O34 Mo19 O57 142.1(2) . . ?
O57 Mo19 O40 76.48(18) . . ?
O57 Mo19 O39 74.87(19) . . ?
O45 Mo19 O40 177.2(2) . . ?
O45 Mo19 O39 93.3(2) . . ?
O45 Mo19 O34 102.1(2) . . ?
O45 Mo19 O57 103.4(2) . . ?
O45 Mo19 O46 102.3(2) . . ?
O46 Mo19 O40 80.4(2) . . ?
O46 Mo19 O39 164.4(2) . . ?
O46 Mo19 O34 101.6(2) . . ?
O46 Mo19 O57 99.8(2) . . ?
O54 Mo9 O69 92.13(18) . . ?
O54 Mo9 O70 92.6(2) . . ?
O54 Mo9 O66 85.4(2) . . ?
O54 Mo9 O78 163.62(19) . . ?
O70 Mo9 O69 74.99(18) . . ?
O70 Mo9 O66 143.89(19) . . ?
O70 Mo9 O78 85.4(2) . . ?
O66 Mo9 O69 69.09(18) . . ?
O66 Mo9 O78 86.72(19) . . ?
O78 Mo9 O69 71.64(17) . . ?
O68 Mo9 O54 105.5(2) . . ?
O68 Mo9 O69 161.0(2) . . ?
O68 Mo9 O70 110.6(2) . . ?
O68 Mo9 O66 104.6(2) . . ?
O68 Mo9 O78 90.4(2) . . ?
O65 Mo28 O66 75.89(19) . . ?
O69 Mo28 O65 142.4(2) . . ?
O69 Mo28 O66 75.48(19) . . ?
O67 Mo28 O65 97.6(2) . . ?
O67 Mo28 O69 99.1(2) . . ?
O67 Mo28 O66 156.7(2) . . ?
O60 Mo28 O65 104.1(2) . . ?
O60 Mo28 O69 104.3(2) . . ?
O60 Mo28 O66 99.8(2) . . ?
O60 Mo28 O67 103.5(2) . . ?
O38 Mo18 O37 83.44(17) . . ?
O29 Mo18 O38 75.03(19) . . ?
O29 Mo18 O37 76.71(18) . . ?
O43 Mo18 O38 163.3(2) . . ?
O43 Mo18 O37 79.9(2) . . ?
O43 Mo18 O29 100.6(2) . . ?
O43 Mo18 O50 100.0(2) . . ?
O50 Mo18 O38 76.27(19) . . ?
O50 Mo18 O37 76.53(19) . . ?
O50 Mo18 O29 142.5(2) . . ?
O44 Mo18 O38 93.9(2) . . ?
O44 Mo18 O37 177.3(2) . . ?
O44 Mo18 O29 103.0(2) . . ?
O44 Mo18 O43 102.8(2) . . ?
O44 Mo18 O50 102.5(2) . . ?
O76 Mo25 O69 76.47(18) . . ?
O80 Mo25 O76 73.80(19) . . ?
O80 Mo25 O69 83.50(18) . . ?
O78 Mo25 O76 90.1(2) . . ?
O78 Mo25 O69 73.94(19) . . ?
O78 Mo25 O80 154.9(2) . . ?
O78 Mo25 O79 99.1(2) . . ?
O79 Mo25 O76 146.5(2) . . ?
O79 Mo25 O69 75.29(19) . . ?
O79 Mo25 O80 85.4(2) . . ?
O83 Mo25 O76 103.8(2) . . ?
O83 Mo25 O69 176.9(2) . . ?
O83 Mo25 O80 99.5(2) . . ?
O83 Mo25 O78 103.0(2) . . ?
O83 Mo25 O79 105.4(2) . . ?
O24 Mo4 O37 92.47(19) . . ?
O24 Mo4 O29 74.42(18) . . ?
O24 Mo4 O28 155.6(2) . . ?
O37 Mo4 O29 72.84(18) . . ?
O14 Mo4 O24 92.5(2) . . ?
O14 Mo4 O37 157.7(2) . . ?
O14 Mo4 O29 87.56(19) . . ?
O14 Mo4 O28 90.5(2) . . ?
O28 Mo4 O37 76.34(19) . . ?
O28 Mo4 O29 81.50(19) . . ?
O23 Mo4 O24 103.4(2) . . ?
O23 Mo4 O37 94.9(2) . . ?
O23 Mo4 O29 167.3(2) . . ?
O23 Mo4 O14 105.1(2) . . ?
O23 Mo4 O28 99.2(2) . . ?
O5 Mo23 O16 77.19(18) . . ?
O5 Mo23 K4 71.42(14) . 2_766 ?
O10 Mo23 O5 88.5(2) . . ?
O10 Mo23 O16 74.11(19) . . ?
O10 Mo23 O8 153.1(2) . . ?
O10 Mo23 O6 100.0(2) . . ?
O10 Mo23 K4 87.93(16) . 2_766 ?
O16 Mo23 K4 144.12(12) . 2_766 ?
O8 Mo23 O5 73.7(2) . . ?
O8 Mo23 O16 82.20(18) . . ?
O8 Mo23 K4 104.65(15) . 2_766 ?
O6 Mo23 O5 148.8(2) . . ?
O6 Mo23 O16 76.40(19) . . ?
O6 Mo23 O8 86.5(2) . . ?
O6 Mo23 K4 138.31(15) . 2_766 ?
O3 Mo23 O5 100.1(2) . . ?
O3 Mo23 O10 104.1(2) . . ?
O3 Mo23 O16 176.7(2) . . ?
O3 Mo23 O8 98.9(2) . . ?
O3 Mo23 O6 106.8(2) . . ?
O3 Mo23 K4 32.56(18) . 2_766 ?
O24 Mo3 O15 88.9(2) . . ?
O24 Mo3 O11 75.76(18) . . ?
O24 Mo3 O4 152.65(19) . . ?
O15 Mo3 O11 72.94(17) . . ?
O14 Mo3 O24 94.0(2) . . ?
O14 Mo3 O15 158.61(19) . . ?
O14 Mo3 O11 87.22(19) . . ?
O14 Mo3 O4 89.1(2) . . ?
O4 Mo3 O15 78.95(19) . . ?
O4 Mo3 O11 77.26(18) . . ?
O18 Mo3 O24 105.8(2) . . ?
O18 Mo3 O15 93.8(2) . . ?
O18 Mo3 O11 166.7(2) . . ?
O18 Mo3 O14 105.8(2) . . ?
O18 Mo3 O4 99.5(2) . . ?
O15 Mo24 O12 75.51(19) . . ?
O16 Mo24 O15 142.9(2) . . ?
O16 Mo24 O12 75.96(19) . . ?
O19 Mo24 O15 98.3(2) . . ?
O19 Mo24 O12 156.0(2) . . ?
O19 Mo24 O16 98.2(2) . . ?
O25 Mo24 O15 104.2(2) . . ?
O25 Mo24 O12 100.3(2) . . ?
O25 Mo24 O16 103.9(2) . . ?
O25 Mo24 O19 103.6(2) . . ?
O13 Mo6 O12 146.10(19) . . ?
O13 Mo6 O10 86.79(19) . . ?
O13 Mo6 O16 76.31(18) . . ?
O12 Mo6 O10 85.85(19) . . ?
O12 Mo6 O16 69.92(18) . . ?
O10 Mo6 O16 72.16(18) . . ?
O32 Mo6 O13 92.2(2) . . ?
O32 Mo6 O12 85.3(2) . . ?
O32 Mo6 O10 162.50(19) . . ?
O32 Mo6 O16 90.61(19) . . ?
O22 Mo6 O13 111.7(2) . . ?
O22 Mo6 O12 101.5(2) . . ?
O22 Mo6 O10 91.6(2) . . ?
O22 Mo6 O32 104.9(2) . . ?
O22 Mo6 O16 161.8(2) . . ?
O39 Mo5 O34 76.83(19) . . ?
O39 Mo5 O26 82.60(18) . . ?
O39 Mo5 K2 101.78(14) . 1_655 ?
O39 Mo5 K4 126.07(14) . . ?
O34 Mo5 O26 72.47(17) . . ?
O34 Mo5 K2 126.66(13) . 1_655 ?
O34 Mo5 K4 50.71(13) . . ?
O13 Mo5 O39 154.62(19) . . ?
O13 Mo5 O34 87.68(19) . . ?
O13 Mo5 O26 73.53(17) . . ?
O13 Mo5 K2 103.59(13) . 1_655 ?
O13 Mo5 K4 47.99(14) . . ?
O26 Mo5 K2 160.84(12) . 1_655 ?
O26 Mo5 K4 91.53(12) . . ?
O32 Mo5 O39 93.3(2) . . ?
O32 Mo5 O34 154.58(19) . . ?
O32 Mo5 O13 92.3(2) . . ?
O32 Mo5 O26 83.16(18) . . ?
O32 Mo5 K2 78.00(14) . 1_655 ?
O32 Mo5 K4 139.37(15) . . ?
O33 Mo5 O39 99.1(2) . . ?
O33 Mo5 O34 96.1(2) . . ?
O33 Mo5 O13 102.5(2) . . ?
O33 Mo5 O26 167.9(2) . . ?
O33 Mo5 O32 108.6(2) . . ?
O33 Mo5 K2 30.64(18) . 1_655 ?
O33 Mo5 K4 77.71(18) . . ?
K4 Mo5 K2 100.48(4) . 1_655 ?
O76 Mo26 O67 69.51(17) . . ?
O76 Mo26 K7 172.52(13) . 1_455 ?
O75 Mo26 O76 72.23(19) . . ?
O75 Mo26 O80 142.7(2) . . ?
O75 Mo26 O67 78.08(19) . . ?
O75 Mo26 K7 100.29(15) . 1_455 ?
O80 Mo26 O76 72.10(19) . . ?
O80 Mo26 O67 79.48(19) . . ?
O80 Mo26 K7 115.24(15) . 1_455 ?
O67 Mo26 K7 109.53(11) . 1_455 ?
O77 Mo26 O76 151.1(2) . . ?
O77 Mo26 O75 103.5(2) . . ?
O77 Mo26 O80 102.2(2) . . ?
O77 Mo26 O67 81.6(2) . . ?
O77 Mo26 K7 29.28(17) . 1_455 ?
O82 Mo26 O76 103.4(2) . . ?
O82 Mo26 O75 99.2(2) . . ?
O82 Mo26 O80 99.4(2) . . ?
O82 Mo26 O67 172.8(2) . . ?
O82 Mo26 O77 105.5(2) . . ?
O82 Mo26 K7 77.42(17) . 1_455 ?
O11 Mo1 O15 75.76(18) . . ?
O11 Mo1 O12 145.4(2) . . ?
O11 Mo1 O9 86.00(19) . . ?
O12 Mo1 O15 69.81(18) . . ?
O12 Mo1 O9 86.83(19) . . ?
O9 Mo1 O15 72.81(18) . . ?
O31 Mo1 O15 91.75(19) . . ?
O31 Mo1 O11 92.4(2) . . ?
O31 Mo1 O12 85.7(2) . . ?
O31 Mo1 O9 164.40(19) . . ?
O21 Mo1 O15 162.0(2) . . ?
O21 Mo1 O11 110.3(2) . . ?
O21 Mo1 O12 103.5(2) . . ?
O21 Mo1 O9 90.4(2) . . ?
O21 Mo1 O31 104.6(2) . . ?
O13 Mo8 K4 44.18(12) . . ?
O26 Mo8 O13 76.61(18) . . ?
O26 Mo8 O16 88.30(19) . . ?
O26 Mo8 O6 154.78(19) . . ?
O26 Mo8 K4 91.96(14) . . ?
O16 Mo8 O13 73.52(17) . . ?
O16 Mo8 K4 115.28(13) . . ?
O17 Mo8 O13 85.96(19) . . ?
O17 Mo8 O26 93.8(2) . . ?
O17 Mo8 O16 158.32(19) . . ?
O17 Mo8 O6 90.1(2) . . ?
O17 Mo8 K4 43.13(14) . . ?
O6 Mo8 O13 78.84(18) . . ?
O6 Mo8 O16 79.27(19) . . ?
O6 Mo8 K4 74.11(14) . . ?
O20 Mo8 O13 166.9(2) . . ?
O20 Mo8 O26 105.8(2) . . ?
O20 Mo8 O16 93.5(2) . . ?
O20 Mo8 O17 106.6(2) . . ?
O20 Mo8 O6 96.8(2) . . ?
O20 Mo8 K4 146.75(18) . . ?
O5 Mo22 O15 76.83(18) . . ?
O5 Mo22 K4 72.38(14) . 2_766 ?
O15 Mo22 K4 144.66(12) . 2_766 ?
O9 Mo22 O5 89.6(2) . . ?
O9 Mo22 O15 74.17(19) . . ?
O9 Mo22 O7 153.8(2) . . ?
O9 Mo22 O4 98.9(2) . . ?
O9 Mo22 K4 88.54(16) . 2_766 ?
O7 Mo22 O5 74.0(2) . . ?
O7 Mo22 O15 82.18(18) . . ?
O7 Mo22 K4 105.08(15) . 2_766 ?
O4 Mo22 O5 147.3(2) . . ?
O4 Mo22 O15 75.36(18) . . ?
O4 Mo22 O7 85.6(2) . . ?
O4 Mo22 K4 138.80(15) . 2_766 ?
O1 Mo22 O5 103.0(2) . . ?
O1 Mo22 O15 176.7(2) . . ?
O1 Mo22 O9 102.6(2) . . ?
O1 Mo22 O7 100.9(2) . . ?
O1 Mo22 O4 105.7(2) . . ?
O1 Mo22 K4 33.71(18) . 2_766 ?
O37 Mo15 O50 72.97(18) . . ?
O51 Mo15 O37 92.62(19) . . ?
O51 Mo15 O50 75.21(18) . . ?
O51 Mo15 O48 156.3(2) . . ?
O48 Mo15 O37 75.8(2) . . ?
O48 Mo15 O50 81.63(19) . . ?
O61 Mo15 O37 157.0(2) . . ?
O61 Mo15 O51 92.4(2) . . ?
O61 Mo15 O50 86.7(2) . . ?
O61 Mo15 O48 91.0(2) . . ?
O49 Mo15 O37 95.2(2) . . ?
O49 Mo15 O51 103.2(2) . . ?
O49 Mo15 O50 167.9(2) . . ?
O49 Mo15 O48 98.4(2) . . ?
O49 Mo15 O61 105.4(2) . . ?
O40 Mo20 O46 70.05(17) . . ?
O58 Mo20 O40 73.78(19) . . ?
O58 Mo20 O35 145.1(2) . . ?
O58 Mo20 O46 81.25(19) . . ?
O35 Mo20 O40 72.23(19) . . ?
O35 Mo20 O46 80.13(19) . . ?
O41 Mo20 O40 102.4(2) . . ?
O41 Mo20 O58 98.5(2) . . ?
O41 Mo20 O35 96.2(2) . . ?
O41 Mo20 O46 172.3(2) . . ?
O47 Mo20 O40 153.8(2) . . ?
O47 Mo20 O58 102.4(2) . . ?
O47 Mo20 O35 104.5(2) . . ?
O47 Mo20 O41 103.7(3) . . ?
O47 Mo20 O46 83.8(2) . . ?
O40 Mo7 O34 72.81(17) . . ?
O40 Mo7 K4 114.55(13) . . ?
O34 Mo7 K4 44.97(12) . . ?
O26 Mo7 O40 92.82(19) . . ?
O26 Mo7 O34 75.08(18) . . ?
O26 Mo7 O35 156.3(2) . . ?
O26 Mo7 K4 89.39(13) . . ?
O17 Mo7 O40 154.92(19) . . ?
O17 Mo7 O34 85.07(18) . . ?
O17 Mo7 O26 92.7(2) . . ?
O17 Mo7 O35 90.1(2) . . ?
O17 Mo7 K4 41.11(15) . . ?
O35 Mo7 O40 75.39(19) . . ?
O35 Mo7 O34 81.75(18) . . ?
O35 Mo7 K4 77.46(14) . . ?
O27 Mo7 O40 96.6(2) . . ?
O27 Mo7 O34 169.1(2) . . ?
O27 Mo7 O26 103.6(2) . . ?
O27 Mo7 O17 105.8(2) . . ?
O27 Mo7 O35 98.2(2) . . ?
O27 Mo7 K4 145.78(18) . . ?
O65 Mo16 O62 72.49(17) . . ?
O51 Mo16 O65 88.25(19) . . ?
O51 Mo16 O62 76.63(18) . . ?
O51 Mo16 O73 153.55(19) . . ?
O73 Mo16 O65 79.35(19) . . ?
O73 Mo16 O62 77.38(18) . . ?
O61 Mo16 O65 158.3(2) . . ?
O61 Mo16 O62 87.0(2) . . ?
O61 Mo16 O51 93.9(2) . . ?
O61 Mo16 O73 89.5(2) . . ?
O63 Mo16 O65 94.0(2) . . ?
O63 Mo16 O62 166.4(2) . . ?
O63 Mo16 O51 105.3(2) . . ?
O63 Mo16 O73 98.8(2) . . ?
O63 Mo16 O61 106.1(2) . . ?
O5 Mo21 O19 70.52(17) . . ?
O7 Mo21 O5 72.0(2) . . ?
O7 Mo21 O19 78.70(19) . . ?
O8 Mo21 O5 72.72(19) . . ?
O8 Mo21 O7 142.4(2) . . ?
O8 Mo21 O19 77.72(19) . . ?
O84 Mo21 O5 153.7(2) . . ?
O84 Mo21 O7 100.2(2) . . ?
O84 Mo21 O19 83.4(2) . . ?
O84 Mo21 O8 105.7(2) . . ?
O2 Mo21 O5 100.1(2) . . ?
O2 Mo21 O7 99.0(2) . . ?
O2 Mo21 O19 170.6(2) . . ?
O2 Mo21 O8 99.5(2) . . ?
O2 Mo21 O84 106.0(3) . . ?
O37 Mo17 O43 70.22(17) . . ?
O48 Mo17 O37 73.09(19) . . ?
O48 Mo17 O43 80.18(19) . . ?
O48 Mo17 O28 145.5(2) . . ?
O28 Mo17 O37 73.44(19) . . ?
O28 Mo17 O43 81.1(2) . . ?
O36 Mo17 O37 102.0(2) . . ?
O36 Mo17 O43 172.2(2) . . ?
O36 Mo17 O48 97.5(2) . . ?
O36 Mo17 O28 97.2(2) . . ?
O42 Mo17 O37 153.6(2) . . ?
O42 Mo17 O43 83.4(2) . . ?
O42 Mo17 O48 103.5(2) . . ?
O42 Mo17 O28 102.8(2) . . ?
O42 Mo17 O36 104.5(3) . . ?
Mo27 O76 Mo26 97.96(19) . . ?
Mo25 O76 Mo27 152.6(3) . . ?
Mo25 O76 Mo26 97.76(19) . . ?
Mo12 O40 Mo19 104.7(2) . . ?
Mo12 O40 Mo20 95.59(18) . . ?
Mo20 O40 Mo19 97.19(18) . . ?
Mo7 O40 Mo12 146.9(2) . . ?
Mo7 O40 Mo19 104.26(19) . . ?
Mo7 O40 Mo20 96.37(19) . . ?
Mo10 O39 Mo19 98.6(2) . . ?
Mo10 O39 Mo5 159.0(3) . . ?
Mo5 O39 Mo19 97.5(2) . . ?
Mo4 O24 Mo2 107.4(2) . . ?
Mo3 O24 Mo2 104.32(19) . . ?
Mo3 O24 Mo4 82.34(18) . . ?
Mo10 O54 Mo9 84.22(19) . . ?
Mo10 O54 K1 141.4(2) . . ?
Mo9 O54 K1 131.4(2) . . ?
Mo13 O38 Mo18 97.6(2) . . ?
Mo2 O38 Mo13 158.4(3) . . ?
Mo2 O38 Mo18 98.6(2) . . ?
Mo14 O65 Mo27 92.22(16) . . ?
Mo28 O65 Mo14 103.6(2) . . ?
Mo28 O65 Mo27 107.0(2) . . ?
Mo28 O65 Mo16 147.0(2) . . ?
Mo16 O65 Mo14 103.22(19) . . ?
Mo16 O65 Mo27 90.75(17) . . ?
Mo19 O34 Mo5 103.7(2) . . ?
Mo19 O34 Mo7 105.7(2) . . ?
Mo19 O34 K4 141.7(2) . . ?
Mo5 O34 Mo7 105.2(2) . . ?
Mo5 O34 K4 95.79(17) . . ?
Mo7 O34 K4 100.41(17) . . ?
Mo4 O37 Mo18 104.55(19) . . ?
Mo4 O37 Mo17 95.56(18) . . ?
Mo15 O37 Mo18 103.9(2) . . ?
Mo15 O37 Mo4 147.6(3) . . ?
Mo15 O37 Mo17 95.95(19) . . ?
Mo17 O37 Mo18 97.13(18) . . ?
Mo23 O5 Mo21 97.01(19) . . ?
Mo22 O5 Mo23 154.4(3) . . ?
Mo22 O5 Mo21 97.3(2) . . ?
Mo6 O13 Mo5 82.07(18) . . ?
Mo6 O13 Mo8 107.5(2) . . ?
Mo6 O13 K4 148.3(2) . . ?
Mo5 O13 Mo8 106.7(2) . . ?
Mo5 O13 K4 100.71(19) . . ?
Mo8 O13 K4 101.87(17) . . ?
Mo11 O69 Mo9 102.91(19) . . ?
Mo11 O69 Mo25 91.61(17) . . ?
Mo9 O69 Mo25 92.12(17) . . ?
Mo28 O69 Mo11 146.6(3) . . ?
Mo28 O69 Mo9 103.9(2) . . ?
Mo28 O69 Mo25 106.8(2) . . ?
Mo10 O70 Mo11 106.9(2) . . ?
Mo9 O70 Mo10 81.87(18) . . ?
Mo9 O70 Mo11 107.9(2) . . ?
Mo3 O15 Mo1 103.23(19) . . ?
Mo3 O15 Mo22 91.39(18) . . ?
Mo24 O15 Mo3 146.8(2) . . ?
Mo24 O15 Mo1 103.6(2) . . ?
Mo24 O15 Mo22 106.9(2) . . ?
Mo1 O15 Mo22 91.99(16) . . ?
Mo14 O62 Mo13 81.67(19) . . ?
Mo14 O62 Mo16 107.5(2) . . ?
Mo14 O62 K7 95.47(18) . . ?
Mo13 O62 Mo16 105.5(2) . . ?
Mo13 O62 K7 100.68(18) . . ?
Mo16 O62 K7 147.2(2) . . ?
Mo2 O11 Mo3 105.9(2) . . ?
Mo1 O11 Mo2 82.44(18) . . ?
Mo1 O11 Mo3 107.1(2) . . ?
Mo14 O66 Mo28 108.7(2) . . ?
Mo9 O66 Mo14 140.6(2) . . ?
Mo9 O66 Mo28 110.4(2) . . ?
Mo6 O12 Mo24 109.3(2) . . ?
Mo1 O12 Mo24 109.8(2) . . ?
Mo1 O12 Mo6 140.7(3) . . ?
Mo10 O57 Mo12 105.4(2) . . ?
Mo19 O57 Mo10 103.6(2) . . ?
Mo19 O57 Mo12 105.7(2) . . ?
Mo11 O56 Mo10 103.68(19) . . ?
Mo11 O56 Mo12 81.74(18) . . ?
Mo12 O56 Mo10 106.42(19) . . ?
Mo22 O9 Mo1 120.0(2) . . ?
Mo23 O10 Mo6 120.4(2) . . ?
Mo26 O75 Mo27 111.5(2) . . ?
Mo2 O29 Mo4 104.8(2) . . ?
Mo18 O29 Mo2 103.5(2) . . ?
Mo18 O29 Mo4 105.5(2) . . ?
Mo15 O51 Mo13 106.9(2) . . ?
Mo16 O51 Mo13 103.6(2) . . ?
Mo16 O51 Mo15 82.16(18) . . ?
Mo20 O58 Mo12 107.9(2) . . ?
Mo18 O43 Mo17 112.8(2) . . ?
Mo8 O26 Mo5 103.12(19) . . ?
Mo8 O26 Mo7 81.82(18) . . ?
Mo7 O26 Mo5 106.8(2) . . ?
Mo14 O53 K1 131.5(2) . . ?
Mo13 O53 Mo14 83.83(19) . . ?
Mo13 O53 K1 142.6(2) . . ?
Mo2 O31 Mo1 84.02(19) . . ?
Mo2 O31 K1 142.3(2) . . ?
Mo1 O31 K1 131.9(2) . . ?
Mo27 O74 Mo14 120.2(2) . . ?
Mo6 O32 K1 133.8(2) . . ?
Mo5 O32 Mo6 84.57(19) . . ?
Mo5 O32 K1 140.8(2) . . ?
Mo27 O73 Mo16 112.7(2) . . ?
Mo26 O80 Mo25 111.1(2) . . ?
Mo24 O16 Mo23 106.7(2) . . ?
Mo24 O16 Mo6 103.6(2) . . ?
Mo24 O16 Mo8 148.4(2) . . ?
Mo6 O16 Mo23 91.99(16) . . ?
Mo8 O16 Mo23 90.86(17) . . ?
Mo8 O16 Mo6 101.80(19) . . ?
Mo13 O50 Mo15 105.2(2) . . ?
Mo18 O50 Mo13 102.8(2) . . ?
Mo18 O50 Mo15 106.2(2) . . ?
Mo4 O14 Na6 140.0(3) . 1_665 ?
Mo3 O14 Mo4 83.21(19) . . ?
Mo3 O14 Na6 133.3(2) . 1_665 ?
Mo17 O48 Mo15 108.3(2) . . ?
Mo25 O78 Mo9 121.3(2) . . ?
Mo21 O7 Mo22 111.1(2) . . ?
Mo11 O72 Mo12 83.8(2) . . ?
Mo11 O72 Na6 132.6(3) . . ?
Mo12 O72 Na6 143.3(3) . . ?
Mo17 O28 Mo4 107.6(2) . . ?
Mo22 O4 Mo3 113.5(2) . . ?
Mo8 O17 Mo7 82.83(19) . . ?
Mo8 O17 K4 109.40(19) . . ?
Mo8 O17 Na8 134.3(3) . 2_666 ?
Mo7 O17 K4 112.4(2) . . ?
Mo7 O17 Na8 127.1(3) . 2_666 ?
Na8 O17 K4 91.3(2) 2_666 . ?
Mo24 O19 Mo21 117.9(2) . . ?
Mo16 O61 Mo15 83.5(2) . . ?
Mo28 O67 Mo26 118.1(2) . . ?
Mo28 O67 K6 133.1(2) . . ?
Mo26 O67 K6 92.67(16) . . ?
Mo20 O35 Mo7 108.9(2) . . ?
Mo26 O77 K7 132.4(3) . 1_455 ?
Mo26 O77 K6 107.3(2) . . ?
K7 O77 K6 100.89(17) 1_455 . ?
Mo9 O68 Na3 172.3(3) . . ?
Mo21 O8 Mo23 111.0(2) . . ?
Mo7 O27 K2 144.5(3) . . ?
Mo7 O27 K3 136.8(3) . . ?
K2 O27 K3 78.24(13) . . ?
Mo24 O25 K1 123.9(2) . . ?
Mo24 O25 Na1 147.1(3) . . ?
Na1 O25 K1 88.98(17) . . ?
Mo23 O6 Mo8 113.0(2) . . ?
Mo22 O1 K4 126.8(2) . 2_766 ?
Mo27 O81 K7 136.8(3) . 2_767 ?
Mo23 O3 K4 128.8(3) . 2_766 ?
Mo12 O59 K2 147.1(3) . . ?
Mo8 O20 K3 148.6(3) . . ?
Mo25 O79 Mo11 113.5(3) . . ?
Mo28 O60 K1 124.2(2) . . ?
Mo28 O60 Na1 145.1(3) . . ?
Na1 O60 K1 90.73(17) . . ?
Mo20 O41 K2 137.0(3) . . ?
Mo26 O82 K7 134.2(3) . 2_767 ?
Mo10 O55 Na4 174.9(3) . . ?
Mo13 O52 K7 99.7(2) . . ?
Mo13 O52 K6 149.3(3) . 1_655 ?
K6 O52 K7 93.38(15) 1_655 . ?
Mo16 O63 K6 150.5(3) . . ?
Mo5 O33 K2 131.5(3) . 1_655 ?
Mo14 O64 K7 96.0(2) . . ?
Mo6 O22 K2 126.6(2) . 1_655 ?
Mo6 O22 K3 149.7(3) . 1_655 ?
K3 O22 K2 81.51(14) 1_655 1_655 ?
Mo1 O21 K3 140.3(3) . 1_655 ?
Mo21 O84 Na7 156.2(3) . . ?
Mo18 O44 K6 146.4(3) . 1_655 ?
O54 K1 O31 145.60(15) . . ?
O54 K1 O25 132.26(16) . . ?
O54 K1 O85 92.31(15) . . ?
O53 K1 O54 88.83(16) . . ?
O53 K1 O31 80.87(15) . . ?
O53 K1 O25 129.59(16) . . ?
O53 K1 O60 77.79(15) . . ?
O53 K1 O85 67.12(15) . . ?
O31 K1 O25 76.62(15) . . ?
O31 K1 O85 53.44(15) . . ?
O32 K1 O54 82.76(15) . . ?
O32 K1 O53 147.56(16) . . ?
O32 K1 O31 88.57(15) . . ?
O32 K1 O25 76.27(15) . . ?
O32 K1 O60 130.35(16) . . ?
O32 K1 O85 81.92(15) . . ?
O25 K1 O85 125.64(15) . . ?
O60 K1 O54 78.94(15) . . ?
O60 K1 O31 129.56(16) . . ?
O60 K1 O25 82.89(15) . . ?
O60 K1 O85 144.03(16) . . ?
Mo14 K7 Mo13 40.50(2) . . ?
Mo14 K7 Mo27 98.02(4) . 2_767 ?
Mo14 K7 Mo26 108.91(5) . 1_655 ?
Mo13 K7 Mo27 126.98(5) . 2_767 ?
Mo13 K7 Mo26 105.42(4) . 1_655 ?
Mo26 K7 Mo27 121.94(5) 1_655 2_767 ?
O62 K7 Mo14 32.39(10) . . ?
O62 K7 Mo13 30.89(10) . . ?
O62 K7 Mo27 96.12(11) . 2_767 ?
O62 K7 Mo26 132.89(11) . 1_655 ?
O62 K7 O52 56.69(13) . . ?
O62 K7 O64 59.20(14) . . ?
O62 K7 O100 124.80(17) . . ?
O77 K7 Mo14 94.98(12) 1_655 . ?
O77 K7 Mo13 87.05(12) 1_655 . ?
O77 K7 Mo27 138.10(13) 1_655 2_767 ?
O77 K7 Mo26 18.36(11) 1_655 1_655 ?
O77 K7 O62 115.11(16) 1_655 . ?
O77 K7 O81 150.63(18) 1_655 2_767 ?
O77 K7 O82 98.15(16) 1_655 2_767 ?
O77 K7 O52 62.41(14) 1_655 . ?
O77 K7 O64 72.39(15) 1_655 . ?
O77 K7 O100 75.93(16) 1_655 . ?
O77 K7 O109 122.9(3) 1_655 . ?
O81 K7 Mo14 85.39(12) 2_767 . ?
O81 K7 Mo13 110.76(12) 2_767 . ?
O81 K7 Mo27 16.38(11) 2_767 2_767 ?
O81 K7 Mo26 136.86(12) 2_767 1_655 ?
O81 K7 O62 79.87(15) 2_767 . ?
O81 K7 O82 75.67(15) 2_767 2_767 ?
O81 K7 O52 136.42(15) 2_767 . ?
O81 K7 O64 97.65(16) 2_767 . ?
O81 K7 O100 74.87(16) 2_767 . ?
O81 K7 O109 85.5(3) 2_767 . ?
O82 K7 Mo14 159.84(12) 2_767 . ?
O82 K7 Mo13 155.16(13) 2_767 . ?
O82 K7 Mo27 62.12(11) 2_767 2_767 ?
O82 K7 Mo26 81.39(11) 2_767 1_655 ?
O82 K7 O62 145.02(16) 2_767 . ?
O82 K7 O52 143.44(16) 2_767 . ?
O82 K7 O64 148.41(16) 2_767 . ?
O82 K7 O100 71.92(17) 2_767 . ?
O82 K7 O109 84.5(2) 2_767 . ?
O52 K7 Mo14 56.68(9) . . ?
O52 K7 Mo13 25.91(9) . . ?
O52 K7 Mo27 152.30(10) . 2_767 ?
O52 K7 Mo26 80.59(9) . 1_655 ?
O64 K7 Mo14 27.36(9) . . ?
O64 K7 Mo13 56.21(10) . . ?
O64 K7 Mo27 104.47(11) . 2_767 ?
O64 K7 Mo26 83.34(10) . 1_655 ?
O64 K7 O52 59.10(13) . . ?
O100 K7 Mo14 96.73(13) . . ?
O100 K7 Mo13 132.68(13) . . ?
O100 K7 Mo27 63.11(11) . 2_767 ?
O100 K7 Mo26 63.38(11) . 1_655 ?
O100 K7 O52 125.54(16) . . ?
O100 K7 O64 76.52(16) . . ?
O109 K7 Mo14 101.12(18) . . ?
O109 K7 Mo13 72.5(2) . . ?
O109 K7 Mo27 93.3(3) . 2_767 ?
O109 K7 Mo26 128.3(3) . 1_655 ?
O109 K7 O62 68.9(2) . . ?
O109 K7 O52 82.2(3) . . ?
O109 K7 O64 126.3(2) . . ?
O109 K7 O100 152.2(3) . . ?
O27 K2 Mo5 144.66(12) . 1_455 ?
O27 K2 O22 97.41(15) . 1_455 ?
O27 K2 O90 123.16(17) . 1_455 ?
O27 K2 O88 62.27(19) . . ?
O59 K2 Mo5 139.91(12) . 1_455 ?
O59 K2 O27 75.29(15) . . ?
O59 K2 O41 67.69(15) . . ?
O59 K2 O22 152.30(16) . 1_455 ?
O59 K2 O90 76.65(16) . 1_455 ?
O59 K2 O88 133.32(18) . . ?
O59 K2 O91 80.16(16) . . ?
O41 K2 Mo5 116.84(12) . 1_455 ?
O41 K2 O27 66.73(15) . . ?
O41 K2 O22 134.55(16) . 1_455 ?
O41 K2 O90 57.05(16) . 1_455 ?
O41 K2 O88 77.95(18) . . ?
O41 K2 O91 125.41(17) . . ?
O33 K2 Mo5 17.91(10) 1_455 1_455 ?
O33 K2 O27 138.76(16) 1_455 . ?
O33 K2 O59 137.15(17) 1_455 . ?
O33 K2 O41 99.00(16) 1_455 . ?
O33 K2 O22 64.30(14) 1_455 1_455 ?
O33 K2 O90 62.92(16) 1_455 1_455 ?
O33 K2 O88 77.2(2) 1_455 . ?
O33 K2 O91 75.64(16) 1_455 . ?
O22 K2 Mo5 53.53(10) 1_455 1_455 ?
O22 K2 O90 127.21(15) 1_455 1_455 ?
O89 K2 Mo5 115.15(13) . 1_455 ?
O89 K2 O27 66.29(17) . . ?
O89 K2 O59 78.48(18) . . ?
O89 K2 O41 127.28(17) . . ?
O89 K2 O33 132.42(17) . 1_455 ?
O89 K2 O22 74.19(17) . 1_455 ?
O89 K2 O90 149.2(2) . 1_455 ?
O89 K2 O88 100.0(2) . . ?
O89 K2 O91 84.45(18) . . ?
O90 K2 Mo5 75.08(11) 1_455 1_455 ?
O88 K2 Mo5 83.51(15) . 1_455 ?
O88 K2 O22 57.66(17) . 1_455 ?
O88 K2 O90 110.2(2) . 1_455 ?
O91 K2 Mo5 65.00(12) . 1_455 ?
O91 K2 O27 144.78(17) . . ?
O91 K2 O22 92.69(16) . 1_455 ?
O91 K2 O90 73.70(18) . 1_455 ?
O91 K2 O88 146.52(19) . . ?
Mo5 K4 Mo8 52.36(3) . . ?
Mo5 K4 Mo7 53.38(3) . . ?
Mo5 K4 Na8 109.59(8) . 2_666 ?
Mo5 K4 H13B 59.4 . . ?
Mo8 K4 Mo7 37.48(2) . . ?
Mo8 K4 H13B 108.5 . . ?
Mo7 K4 H13B 86.0 . . ?
O34 K4 Mo5 33.50(9) . . ?
O34 K4 Mo8 59.49(10) . . ?
O34 K4 Mo7 34.62(9) . . ?
O34 K4 Na8 93.06(12) . 2_666 ?
O34 K4 H13B 52.5 . . ?
O13 K4 Mo5 31.30(10) . . ?
O13 K4 Mo8 33.95(10) . . ?
O13 K4 Mo7 58.92(10) . . ?
O13 K4 O34 58.57(14) . . ?
O13 K4 O17 60.58(14) . . ?
O13 K4 O3 64.56(14) . 2_766 ?
O13 K4 Na8 95.73(13) . 2_666 ?
O13 K4 O136 103.8(4) . . ?
O13 K4 H13B 89.3 . . ?
O17 K4 Mo5 70.20(10) . . ?
O17 K4 Mo8 27.47(10) . . ?
O17 K4 Mo7 26.51(10) . . ?
O17 K4 O34 60.50(14) . . ?
O17 K4 Na8 39.44(12) . 2_666 ?
O17 K4 O136 127.2(4) . . ?
O17 K4 H13B 112.5 . . ?
O1 K4 Mo5 163.54(13) 2_766 . ?
O1 K4 Mo8 144.03(13) 2_766 . ?
O1 K4 Mo7 137.64(12) 2_766 . ?
O1 K4 O34 144.29(16) 2_766 . ?
O1 K4 O13 157.09(16) 2_766 . ?
O1 K4 O17 125.20(16) 2_766 . ?
O1 K4 O3 93.63(15) 2_766 2_766 ?
O1 K4 Na8 85.82(14) 2_766 2_666 ?
O1 K4 O136 89.3(3) 2_766 . ?
O1 K4 H13B 105.8 2_766 . ?
O3 K4 Mo5 85.98(11) 2_766 . ?
O3 K4 Mo8 84.43(11) 2_766 . ?
O3 K4 Mo7 120.67(12) 2_766 . ?
O3 K4 O34 119.41(15) 2_766 . ?
O3 K4 O17 107.40(16) 2_766 . ?
O3 K4 Na8 112.12(14) 2_766 2_666 ?
O3 K4 O136 108.6(4) 2_766 . ?
O3 K4 H13B 110.4 2_766 . ?
O125 K4 Mo5 112.25(15) . . ?
O125 K4 Mo8 101.07(15) . . ?
O125 K4 Mo7 69.63(14) . . ?
O125 K4 O34 78.79(18) . . ?
O125 K4 O13 128.53(17) . . ?
O125 K4 O17 74.42(18) . . ?
O125 K4 O1 70.88(17) . 2_766 ?
O125 K4 O3 160.5(2) . 2_766 ?
O125 K4 Na8 56.6(2) . 2_666 ?
O125 K4 O127 101.8(4) . . ?
O125 K4 O136 83.6(4) . . ?
O125 K4 H13B 85.8 . . ?
Na8 K4 Mo8 62.24(8) 2_666 . ?
Na8 K4 Mo7 59.77(7) 2_666 . ?
Na8 K4 H13B 135.0 2_666 . ?
O127 K4 Mo5 73.9(3) . . ?
O127 K4 Mo8 126.2(3) . . ?
O127 K4 Mo7 112.9(3) . . ?
O127 K4 O34 78.4(3) . . ?
O127 K4 O13 96.7(3) . . ?
O127 K4 O17 138.8(3) . . ?
O127 K4 O1 89.6(3) . 2_766 ?
O127 K4 O3 89.4(4) . 2_766 ?
O127 K4 Na8 158.2(4) . 2_666 ?
O136 K4 Mo5 75.3(3) . . ?
O136 K4 Mo8 125.4(3) . . ?
O136 K4 Mo7 100.8(3) . . ?
O136 K4 O34 68.5(3) . . ?
O136 K4 H13B 16.8 . . ?
O67 K6 O77 56.38(14) . . ?
O67 K6 K7 93.47(11) . 1_455 ?
O67 K6 O112 111.9(2) . . ?
O67 K6 H11S 138.3 . . ?
O67 K6 H11K 130.8 . . ?
O67 K6 H11L 107.7 . . ?
O77 K6 K7 37.09(10) . 1_455 ?
O77 K6 O112 168.1(2) . . ?
O77 K6 H11S 125.2 . . ?
O77 K6 H11K 79.0 . . ?
O77 K6 H11L 67.9 . . ?
O52 K6 O67 101.85(15) 1_455 . ?
O52 K6 O77 62.92(15) 1_455 . ?
O52 K6 K7 45.94(11) 1_455 1_455 ?
O52 K6 O112 122.0(2) 1_455 . ?
O52 K6 H11S 115.2 1_455 . ?
O52 K6 H11K 70.7 1_455 . ?
O52 K6 H11L 88.7 1_455 . ?
O63 K6 O67 77.98(15) . . ?
O63 K6 O77 106.14(16) . . ?
O63 K6 O52 164.94(18) . 1_455 ?
O63 K6 O44 123.30(17) . 1_455 ?
O63 K6 K7 119.04(13) . 1_455 ?
O63 K6 O110 112.61(17) . . ?
O63 K6 O112 70.9(2) . . ?
O63 K6 H11S 61.2 . . ?
O63 K6 H11K 97.8 . . ?
O63 K6 H11L 77.1 . . ?
O44 K6 O67 147.01(17) 1_455 . ?
O44 K6 O77 126.37(16) 1_455 . ?
O44 K6 O52 64.36(15) 1_455 1_455 ?
O44 K6 K7 95.88(12) 1_455 1_455 ?
O44 K6 O112 61.6(2) 1_455 . ?
O44 K6 H11S 71.0 1_455 . ?
O44 K6 H11K 75.3 1_455 . ?
O44 K6 H11L 102.0 1_455 . ?
K7 K6 H11S 98.7 1_455 . ?
K7 K6 H11K 45.5 1_455 . ?
K7 K6 H11L 48.0 1_455 . ?
O110 K6 O67 67.28(16) . . ?
O110 K6 O77 99.86(18) . . ?
O110 K6 O52 80.57(16) . 1_455 ?
O110 K6 O44 80.56(17) . 1_455 ?
O110 K6 K7 118.94(14) . 1_455 ?
O110 K6 O112 71.6(2) . . ?
O110 K6 H11S 134.8 . . ?
O110 K6 H11K 148.3 . . ?
O110 K6 H11L 166.7 . . ?
O112 K6 K7 154.52(19) . 1_455 ?
O112 K6 H11S 64.1 . . ?
O112 K6 H11K 112.7 . . ?
O112 K6 H11L 121.2 . . ?
H11S K6 H11K 53.8 . . ?
H11S K6 H11L 57.3 . . ?
O113 K6 O67 124.7(4) . . ?
O113 K6 O77 83.0(4) . . ?
O113 K6 O52 88.2(3) . 1_455 ?
O113 K6 O63 79.9(3) . . ?
O113 K6 O44 86.3(4) . 1_455 ?
O113 K6 K7 56.1(4) . 1_455 ?
O113 K6 O110 165.4(3) . . ?
O113 K6 O112 107.4(5) . . ?
O113 K6 H11S 43.6 . . ?
O113 K6 H11K 18.0 . . ?
O113 K6 H11L 17.3 . . ?
H11K K6 H11L 27.7 . . ?
O27 K3 O21 126.77(16) . 1_455 ?
O27 K3 Na8 140.60(13) . . ?
O20 K3 O27 60.91(15) . . ?
O20 K3 O22 159.42(18) . 1_455 ?
O20 K3 O21 121.00(17) . 1_455 ?
O20 K3 O89 90.46(18) . . ?
O20 K3 O87 66.49(19) . . ?
O20 K3 O88 104.57(19) . . ?
O20 K3 O86 119.53(18) . . ?
O20 K3 Na8 85.54(14) . . ?
O22 K3 O27 98.51(16) 1_455 . ?
O22 K3 O21 70.30(15) 1_455 1_455 ?
O22 K3 O89 78.97(18) 1_455 . ?
O22 K3 O87 129.0(2) 1_455 . ?
O22 K3 O88 60.04(19) 1_455 . ?
O22 K3 O86 78.49(17) 1_455 . ?
O22 K3 Na8 113.36(15) 1_455 . ?
O21 K3 Na8 87.01(13) 1_455 . ?
O89 K3 O27 62.20(16) . . ?
O89 K3 O21 64.58(16) . 1_455 ?
O89 K3 O88 97.3(2) . . ?
O89 K3 O86 140.23(19) . . ?
O89 K3 Na8 143.88(17) . . ?
O87 K3 O27 115.57(19) . . ?
O87 K3 O21 59.02(18) . 1_455 ?
O87 K3 O89 84.6(2) . . ?
O87 K3 O88 170.9(2) . . ?
O87 K3 O86 84.7(2) . . ?
O87 K3 Na8 60.96(18) . . ?
O88 K3 O27 58.41(16) . . ?
O88 K3 O21 129.73(19) . 1_455 ?
O88 K3 O86 99.2(2) . . ?
O88 K3 Na8 118.50(18) . . ?
O86 K3 O27 153.85(18) . . ?
O86 K3 O21 77.11(17) . 1_455 ?
O86 K3 Na8 34.97(14) . . ?
O14 Na6 O93 85.00(19) 1_445 . ?
O14 Na6 O107 85.4(2) 1_445 . ?
O14 Na6 O106 123.6(2) 1_445 . ?
O72 Na6 O14 155.5(2) . 1_445 ?
O72 Na6 O93 78.90(19) . . ?
O72 Na6 O108 88.8(2) . . ?
O72 Na6 O107 113.3(2) . . ?
O72 Na6 O106 77.6(2) . . ?
O93 Na6 O107 92.5(2) . . ?
O93 Na6 O106 147.9(2) . . ?
O108 Na6 O14 78.27(19) . 1_445 ?
O108 Na6 O93 106.7(2) . . ?
O108 Na6 O107 153.4(2) . . ?
O108 Na6 O106 94.4(2) . . ?
O107 Na6 O106 77.3(2) . . ?
O25 Na1 O118 78.48(19) . . ?
O25 Na1 O119 78.0(2) . . ?
O25 Na1 H11H 103.4 . . ?
O60 Na1 O25 97.38(19) . . ?
O60 Na1 O118 78.78(19) . . ?
O60 Na1 O119 77.5(2) . . ?
O60 Na1 H11H 156.1 . . ?
O118 Na1 O119 143.9(2) . . ?
O118 Na1 H11H 93.8 . . ?
O119 Na1 H11H 118.1 . . ?
O110 Na1 O25 173.7(2) . . ?
O110 Na1 O60 88.8(2) . . ?
O110 Na1 O118 101.8(2) . . ?
O110 Na1 O119 104.5(2) . . ?
O110 Na1 O117 82.7(2) . . ?
O110 Na1 H11H 70.3 . . ?
O117 Na1 O25 91.3(2) . . ?
O117 Na1 O60 169.7(2) . . ?
O117 Na1 O118 108.5(2) . . ?
O117 Na1 O119 99.0(3) . . ?
O117 Na1 H11H 21.1 . . ?
O94 Na3 O68 94.9(2) . . ?
O94 Na3 O108 83.5(2) . 1_655 ?
O94 Na3 O95 89.9(2) . . ?
O96 Na3 O68 86.7(2) . . ?
O96 Na3 O94 82.9(2) . . ?
O96 Na3 O108 95.0(2) . 1_655 ?
O96 Na3 O95 171.2(2) . . ?
O108 Na3 O68 177.5(2) 1_655 . ?
O95 Na3 O68 88.9(2) . . ?
O95 Na3 O108 89.1(2) . 1_655 ?
O97 Na3 O68 90.99(19) . . ?
O97 Na3 O94 170.8(2) . . ?
O97 Na3 O96 104.6(2) . . ?
O97 Na3 O108 90.3(2) . 1_655 ?
O97 Na3 O95 83.1(2) . . ?
O93 Na4 O55 176.1(2) 1_655 . ?
O94 Na4 O55 93.9(2) . . ?
O94 Na4 O93 88.2(2) . 1_655 ?
O94 Na4 O96 82.9(2) . . ?
O94 Na4 O92 92.1(2) . . ?
O94 Na4 O90 179.5(2) . . ?
O96 Na4 O55 85.82(19) . . ?
O96 Na4 O93 91.2(2) . 1_655 ?
O92 Na4 O55 86.9(2) . . ?
O92 Na4 O93 96.3(2) . 1_655 ?
O92 Na4 O96 170.9(2) . . ?
O90 Na4 O55 85.7(2) . . ?
O90 Na4 O93 92.2(2) . 1_655 ?
O90 Na4 O96 97.4(2) . . ?
O90 Na4 O92 87.6(2) . . ?
O102 Na5 O104 98.0(2) . . ?
O102 Na5 O105 177.7(3) . . ?
O102 Na5 Na7 38.56(18) . 1_545 ?
O103 Na5 O102 81.4(2) . . ?
O103 Na5 O107 104.9(2) . . ?
O103 Na5 O104 86.9(2) . . ?
O103 Na5 O105 97.5(3) . . ?
O103 Na5 Na7 61.55(18) . 1_545 ?
O107 Na5 O102 85.7(2) . . ?
O107 Na5 O104 168.1(3) . . ?
O107 Na5 O105 92.6(2) . . ?
O107 Na5 Na7 63.52(17) . 1_545 ?
O106 Na5 O102 96.5(3) . . ?
O106 Na5 O103 172.3(3) . . ?
O106 Na5 O107 82.3(2) . . ?
O106 Na5 O104 86.0(2) . . ?
O106 Na5 O105 84.9(3) . . ?
O106 Na5 Na7 120.8(2) . 1_545 ?
O104 Na5 Na7 125.5(2) . 1_545 ?
O105 Na5 O104 84.0(2) . . ?
O105 Na5 Na7 139.2(2) . 1_545 ?
O95 Na2 O97 80.5(2) . . ?
O95 Na2 O99 89.7(2) . . ?
O97 Na2 O99 164.0(2) . . ?
O100 Na2 O95 167.4(3) . . ?
O100 Na2 O97 88.6(2) . . ?
O100 Na2 O98 85.3(2) . . ?
O100 Na2 O101 85.4(2) . . ?
O100 Na2 O99 102.2(3) . . ?
O98 Na2 O95 100.5(2) . . ?
O98 Na2 O97 87.5(2) . . ?
O98 Na2 O101 160.4(3) . . ?
O98 Na2 O99 81.9(3) . . ?
O101 Na2 O95 92.1(2) . . ?
O101 Na2 O97 109.6(3) . . ?
O101 Na2 O99 83.2(3) . . ?
Na6 O93 H93A 106.8 . . ?
Na6 O93 H93B 106.9 . . ?
Na4 O93 Na6 121.9(2) 1_455 . ?
Na4 O93 H93A 106.8 1_455 . ?
Na4 O93 H93B 106.8 1_455 . ?
H93A O93 H93B 106.7 . . ?
Na3 O94 H94A 112.3 . . ?
Na3 O94 H94B 112.4 . . ?
Na4 O94 Na3 97.4(2) . . ?
Na4 O94 H94A 112.2 . . ?
Na4 O94 H94B 112.2 . . ?
H94A O94 H94B 109.9 . . ?
Na1 O118 H11A 109.4 . . ?
Na1 O118 H11B 109.4 . . ?
H11A O118 H11B 104.5 . . ?
Na3 O96 Na4 95.8(2) . . ?
Na3 O96 H96A 112.5 . . ?
Na3 O96 H96B 112.6 . . ?
Na4 O96 H96A 112.6 . . ?
Na4 O96 H96B 112.6 . . ?
H96A O96 H96B 110.1 . . ?
Na6 O108 Na3 121.9(2) . 1_455 ?
Na6 O108 H10A 106.8 . . ?
Na6 O108 H10B 106.9 . . ?
Na3 O108 H10A 106.9 1_455 . ?
Na3 O108 H10B 106.9 1_455 . ?
H10A O108 H10B 106.7 . . ?
Na4 O92 H92A 109.9 . . ?
Na4 O92 H92B 128.2 . . ?
H92A O92 H92B 104.0 . . ?
Na5 O102 H10C 111.1 . . ?
Na5 O102 H10D 111.0 . . ?
Na5 O102 Na7 103.4(3) . 1_545 ?
H10C O102 H10D 109.1 . . ?
Na7 O102 H10C 130.1 1_545 . ?
Na7 O102 H10D 89.9 1_545 . ?
Na5 O103 H10E 109.5 . . ?
Na5 O103 H10F 109.1 . . ?
H10E O103 H10F 104.4 . . ?
Na1 O119 H11C 109.5 . . ?
Na1 O119 H11D 109.5 . . ?
H11C O119 H11D 104.3 . . ?
Na6 O107 H107 111.7 . . ?
Na5 O107 Na6 99.4(2) . . ?
Na5 O107 H107 111.7 . . ?
Na6 O106 H10G 111.5 . . ?
Na6 O106 H10H 111.6 . . ?
Na5 O106 Na6 101.0(3) . . ?
Na5 O106 H10G 111.6 . . ?
Na5 O106 H10H 111.6 . . ?
H10G O106 H10H 109.4 . . ?
K6 O110 H11E 106.2 . . ?
K6 O110 H11F 106.3 . . ?
Na1 O110 K6 124.1(3) . . ?
Na1 O110 H11E 106.3 . . ?
Na1 O110 H11F 106.3 . . ?
H11E O110 H11F 106.4 . . ?
Na5 O104 H10I 108.9 . . ?
Na5 O104 H10J 109.1 . . ?
H10I O104 H10J 104.5 . . ?
K2 O89 K3 84.56(18) . . ?
K2 O89 H89A 114.5 . . ?
K2 O89 H89B 114.6 . . ?
K3 O89 H89A 114.6 . . ?
K3 O89 H89B 114.6 . . ?
H89A O89 H89B 111.6 . . ?
Na1 O117 H11G 109.6 . . ?
Na1 O117 H11H 80.9 . . ?
H11G O117 H11H 104.4 . . ?
Na5 O105 H10K 109.9 . . ?
Na5 O105 H10L 110.0 . . ?
H10K O105 H10L 103.9 . . ?
K2 O90 H90A 106.9 1_655 . ?
K2 O90 H90B 82.9 1_655 . ?
Na4 O90 K2 121.8(3) . 1_655 ?
Na4 O90 H90A 106.9 . . ?
Na4 O90 H90B 128.6 . . ?
H90A O90 H90B 106.7 . . ?
K4 O125 H12A 109.5 . . ?
K4 O125 H12B 109.3 . . ?
H12A O125 H12B 104.4 . . ?
K3 O87 H87A 110.1 . . ?
K3 O87 H87B 108.8 . . ?
H87A O87 H87B 104.2 . . ?
K2 O88 K3 77.03(18) . . ?
K2 O88 H88A 115.7 . . ?
K2 O88 H88B 115.6 . . ?
K3 O88 H88A 115.8 . . ?
K3 O88 H88B 115.7 . . ?
H88A O88 H88B 112.7 . . ?
Na3 O95 Na2 98.5(2) . . ?
Na3 O95 H95A 112.0 . . ?
Na3 O95 H95B 112.0 . . ?
Na2 O95 H95A 112.0 . . ?
Na2 O95 H95B 112.1 . . ?
H95A O95 H95B 109.8 . . ?
Na3 O97 Na2 97.8(2) . . ?
Na3 O97 H97A 112.2 . . ?
Na3 O97 H97B 112.2 . . ?
Na2 O97 H97A 112.2 . . ?
Na2 O97 H97B 112.2 . . ?
H97A O97 H97B 109.8 . . ?
K2 O91 H91A 109.0 . . ?
K2 O91 H91B 109.3 . . ?
H91A O91 H91B 104.4 . . ?
K7 O100 H10M 104.7 . . ?
K7 O100 H10N 104.6 . . ?
Na2 O100 K7 130.5(3) . . ?
Na2 O100 H10M 104.7 . . ?
Na2 O100 H10N 104.7 . . ?
H10M O100 H10N 105.7 . . ?
K1 O85 H85A 102.0 . . ?
K1 O85 H85B 82.5 . . ?
H85A O85 H85B 101.0 . . ?
H13E O133 H13F 104.5 . . ?
Na2 O98 H98A 109.1 . . ?
Na2 O98 H98B 109.6 . . ?
H98A O98 H98B 104.4 . . ?
H12C O121 H12D 104.3 . . ?
Na8 O121 H12C 109.5 . . ?
Na8 O121 H12D 109.5 . . ?
H13G O135 H13H 104.5 . . ?
H12E O123 H12F 104.4 . . ?
Na7 O123 H12E 109.3 . . ?
Na7 O123 H12F 109.4 . . ?
H12G O124 H12H 104.4 . . ?
Na7 O124 H12G 109.3 . . ?
Na7 O124 H12H 141.9 . . ?
Na2 O101 H10O 112.4 . . ?
Na2 O101 H10P 113.0 . . ?
H10O O101 H10P 101.3 . . ?
H11M O116 H11N 109.5 . . ?
K3 O86 H86A 112.3 . . ?
K3 O86 H86B 112.3 . . ?
H86A O86 H86B 109.8 . . ?
Na8 O86 K3 97.4(3) . . ?
Na8 O86 H86A 112.3 . . ?
Na8 O86 H86B 112.3 . . ?
Na2 O99 H99A 110.4 . . ?
Na2 O99 H99B 111.6 . . ?
H99A O99 H99B 102.7 . . ?
H13I O134 H13J 104.5 . . ?
H12I O120 H12J 102.6 . . ?
Na8 O120 H12I 110.5 . . ?
Na8 O120 H12J 111.8 . . ?
H11O O114 H11P 109.5 . . ?
K7 O109 H10Q 120.3 . . ?
K7 O109 H10R 111.6 . . ?
H10Q O109 H10R 101.9 . . ?
K6 O112 H11I 111.6 . . ?
K6 O112 H11J 112.3 . . ?
H11I O112 H11J 101.8 . . ?
O17 Na8 K4 49.25(15) 2_666 2_666 ?
O17 Na8 K3 113.1(2) 2_666 . ?
O17 Na8 O122 144.3(3) 2_666 . ?
O17 Na8 H13C 140.2 2_666 . ?
O17 Na8 H13D 106.8 2_666 . ?
K4 Na8 K3 110.30(12) 2_666 . ?
K4 Na8 H13C 92.8 2_666 . ?
K4 Na8 H13D 58.2 2_666 . ?
K3 Na8 H13C 64.1 . . ?
K3 Na8 H13D 97.8 . . ?
O121 Na8 O17 90.4(2) . 2_666 ?
O121 Na8 K4 111.0(2) . 2_666 ?
O121 Na8 K3 138.3(3) . . ?
O121 Na8 O86 172.2(3) . . ?
O121 Na8 O120 87.2(3) . . ?
O121 Na8 O122 105.1(3) . . ?
O121 Na8 H13C 118.4 . . ?
O121 Na8 H13D 108.0 . . ?
O86 Na8 O17 81.9(3) . 2_666 ?
O86 Na8 K4 62.7(3) . 2_666 ?
O86 Na8 K3 47.6(3) . . ?
O86 Na8 O122 80.6(3) . . ?
O86 Na8 H13C 67.8 . . ?
O86 Na8 H13D 73.2 . . ?
O120 Na8 O17 93.4(3) . 2_666 ?
O120 Na8 K4 136.3(3) . 2_666 ?
O120 Na8 K3 58.8(3) . . ?
O120 Na8 O86 94.6(4) . . ?
O120 Na8 O122 118.9(4) . . ?
O120 Na8 H13C 113.5 . . ?
O120 Na8 H13D 154.2 . . ?
O122 Na8 K4 95.0(3) . 2_666 ?
O122 Na8 K3 76.0(2) . . ?
O139 Na8 K3 88.9(5) . . ?
O139 Na8 O121 100.9(5) . . ?
O139 Na8 O86 83.3(4) . . ?
O139 Na8 O120 133.8(5) . . ?
O139 Na8 H13C 24.8 . . ?
O139 Na8 H13D 24.9 . . ?
H13C Na8 H13D 41.1 . . ?
O84 Na7 Na5 97.5(2) . 1_565 ?
O84 Na7 O102 106.6(3) . 1_565 ?
O84 Na7 O123 85.0(3) . . ?
O84 Na7 O139 80.6(3) . . ?
O102 Na7 Na5 38.04(17) 1_565 1_565 ?
O102 Na7 O139 153.5(4) 1_565 . ?
O123 Na7 Na5 135.3(2) . 1_565 ?
O123 Na7 O102 98.3(3) . 1_565 ?
O123 Na7 O139 107.9(4) . . ?
O124 Na7 O84 160.2(3) . . ?
O124 Na7 Na5 87.1(2) . 1_565 ?
O124 Na7 O102 88.9(3) . 1_565 ?
O124 Na7 O123 105.3(3) . . ?
O124 Na7 O122 82.9(3) . . ?
O124 Na7 O139 80.2(4) . . ?
O122 Na7 O84 77.5(3) . . ?
O122 Na7 Na5 96.8(3) . 1_565 ?
O122 Na7 O102 134.6(4) . 1_565 ?
O122 Na7 O123 127.0(4) . . ?
Na8 O122 H12K 110.9 . . ?
Na8 O122 H12L 111.0 . . ?
Na7 O122 Na8 104.0(4) . . ?
Na7 O122 H12K 110.9 . . ?
Na7 O122 H12L 111.0 . . ?
H12K O122 H12L 109.0 . . ?
H12O O129 H12P 109.5 . . ?
H11Q O115 H11R 104.6 . . ?
H13K O132 H13L 104.5 . . ?
H13M O130 H13N 104.5 . . ?
Mo19 O46 Mo20 112.3(2) . . ?
H12Q O126 H12R 104.5 . . ?
H12Q O126 H12N 26.3 . . ?
H12R O126 H12N 128.5 . . ?
K4 O127 H12Q 146.1 . . ?
K4 O127 H12M 120.0 . . ?
K4 O127 H12N 120.0 . . ?
H12Q O127 H12M 88.1 . . ?
H12Q O127 H12N 37.1 . . ?
H12M O127 H12N 120.0 . . ?
K4 O136 H13A 113.9 . . ?
K4 O136 H13B 88.5 . . ?
H13A O136 H13B 125.1 . . ?
Na8 O139 Na7 123.8(6) . . ?
Na8 O139 H13C 106.4 . . ?
Na8 O139 H13D 106.3 . . ?
Na7 O139 H13C 106.4 . . ?
Na7 O139 H13D 106.4 . . ?
H13C O139 H13D 106.4 . . ?
H11S O111 H11T 109.5 . . ?
K6 O113 H11K 90.4 . . ?
K6 O113 H11L 96.5 . . ?
H11K O113 H11L 104.5 . . ?
H13O O137 H13P 109.4 . . ?
H14A O141 H14B 104.5 . . ?
H13Q O131 H13R 104.5 . . ?
H12S O128 H12T 109.5 . . ?
H13S O138 H13T 104.5 . . ?

loop_
_geom_bond_atom_site_label_1
_geom_bond_atom_site_label_2
_geom_bond_distance
_geom_bond_site_symmetry_2
_geom_bond_publ_flag
Mo14 O65 2.282(5) . ?
Mo14 O62 1.969(5) . ?
Mo14 O66 2.013(5) . ?
Mo14 O53 1.947(5) . ?
Mo14 O74 2.108(5) . ?
Mo14 O64 1.691(5) . ?
Mo14 K7 3.6591(19) . ?
Mo13 O38 1.995(5) . ?
Mo13 O62 1.991(5) . ?
Mo13 O51 2.386(5) . ?
Mo13 O53 1.929(5) . ?
Mo13 O50 2.101(5) . ?
Mo13 O52 1.690(5) . ?
Mo13 K7 3.8117(19) . ?
Mo10 O39 1.983(5) . ?
Mo10 O54 1.928(5) . ?
Mo10 O70 1.991(5) . ?
Mo10 O57 2.083(5) . ?
Mo10 O56 2.409(5) . ?
Mo10 O55 1.689(5) . ?
Mo2 O24 2.364(5) . ?
Mo2 O38 1.972(5) . ?
Mo2 O11 1.981(5) . ?
Mo2 O29 2.075(5) . ?
Mo2 O31 1.931(5) . ?
Mo2 O30 1.694(5) . ?
Mo11 O69 2.109(5) . ?
Mo11 O70 2.298(5) . ?
Mo11 O56 1.964(5) . ?
Mo11 O72 1.929(5) . ?
Mo11 O79 2.072(5) . ?
Mo11 O71 1.681(5) . ?
Mo27 O76 2.066(5) . ?
Mo27 O65 2.422(5) . ?
Mo27 O75 2.021(5) . ?
Mo27 O74 1.800(5) . ?
Mo27 O73 1.828(5) . ?
Mo27 O81 1.696(5) . ?
Mo27 K7 4.1194(19) 2_767 ?
Mo12 O40 2.055(5) . ?
Mo12 O57 2.353(5) . ?
Mo12 O56 1.992(5) . ?
Mo12 O58 2.046(5) . ?
Mo12 O72 1.947(5) . ?
Mo12 O59 1.687(5) . ?
Mo19 O40 2.277(5) . ?
Mo19 O39 2.185(5) . ?
Mo19 O34 1.920(5) . ?
Mo19 O57 1.941(5) . ?
Mo19 O45 1.712(5) . ?
Mo19 O46 1.757(5) . ?
Mo9 O54 1.955(5) . ?
Mo9 O69 2.319(5) . ?
Mo9 O70 1.983(5) . ?
Mo9 O66 2.004(5) . ?
Mo9 O78 2.125(5) . ?
Mo9 O68 1.683(5) . ?
Mo28 O65 1.950(5) . ?
Mo28 O69 1.935(5) . ?
Mo28 O66 2.088(5) . ?
Mo28 O67 1.724(5) . ?
Mo28 O60 1.706(5) . ?
Mo18 O38 2.182(5) . ?
Mo18 O37 2.280(5) . ?
Mo18 O29 1.936(5) . ?
Mo18 O43 1.761(5) . ?
Mo18 O50 1.921(5) . ?
Mo18 O44 1.703(5) . ?
Mo25 O76 2.043(5) . ?
Mo25 O69 2.443(5) . ?
Mo25 O80 2.000(5) . ?
Mo25 O78 1.806(5) . ?
Mo25 O79 1.837(5) . ?
Mo25 O83 1.704(5) . ?
Mo4 O24 1.990(5) . ?
Mo4 O37 2.051(5) . ?
Mo4 O29 2.360(5) . ?
Mo4 O14 1.969(5) . ?
Mo4 O28 2.024(5) . ?
Mo4 O23 1.685(5) . ?
Mo23 O5 2.071(5) . ?
Mo23 O10 1.792(5) . ?
Mo23 O16 2.437(5) . ?
Mo23 O8 2.007(5) . ?
Mo23 O6 1.833(5) . ?
Mo23 O3 1.693(5) . ?
Mo23 K4 4.121(2) 2_766 ?
Mo3 O24 1.961(5) . ?
Mo3 O15 2.112(5) . ?
Mo3 O11 2.303(5) . ?
Mo3 O14 1.949(5) . ?
Mo3 O4 2.068(5) . ?
Mo3 O18 1.678(5) . ?
Mo24 O15 1.950(5) . ?
Mo24 O12 2.073(5) . ?
Mo24 O16 1.942(5) . ?
Mo24 O19 1.736(5) . ?
Mo24 O25 1.698(5) . ?
Mo6 O13 1.968(5) . ?
Mo6 O12 2.010(5) . ?
Mo6 O10 2.121(5) . ?
Mo6 O32 1.942(5) . ?
Mo6 O16 2.287(5) . ?
Mo6 O22 1.686(5) . ?
Mo5 O39 2.002(5) . ?
Mo5 O34 2.085(5) . ?
Mo5 O13 1.987(5) . ?
Mo5 O26 2.394(5) . ?
Mo5 O32 1.917(5) . ?
Mo5 O33 1.678(5) . ?
Mo5 K2 4.0906(18) 1_655 ?
Mo5 K4 3.759(2) . ?
Mo26 O76 2.212(5) . ?
Mo26 O75 1.885(5) . ?
Mo26 O80 1.888(5) . ?
Mo26 O67 2.432(5) . ?
Mo26 O77 1.728(5) . ?
Mo26 O82 1.724(5) . ?
Mo26 K7 4.0526(18) 1_455 ?
Mo1 O15 2.286(5) . ?
Mo1 O11 1.977(5) . ?
Mo1 O12 2.003(5) . ?
Mo1 O9 2.111(5) . ?
Mo1 O31 1.965(5) . ?
Mo1 O21 1.675(5) . ?
Mo8 O13 2.278(5) . ?
Mo8 O26 1.967(5) . ?
Mo8 O16 2.130(5) . ?
Mo8 O17 1.952(5) . ?
Mo8 O6 2.075(5) . ?
Mo8 O20 1.681(5) . ?
Mo8 K4 3.991(2) . ?
Mo22 O5 2.049(5) . ?
Mo22 O15 2.441(5) . ?
Mo22 O9 1.813(5) . ?
Mo22 O7 1.987(5) . ?
Mo22 O4 1.835(5) . ?
Mo22 O1 1.705(5) . ?
Mo22 K4 4.0875(19) 2_766 ?
Mo15 O37 2.049(5) . ?
Mo15 O51 1.995(5) . ?
Mo15 O50 2.335(5) . ?
Mo15 O48 2.025(5) . ?
Mo15 O61 1.960(5) . ?
Mo15 O49 1.687(5) . ?
Mo20 O40 2.264(5) . ?
Mo20 O58 1.913(5) . ?
Mo20 O35 1.928(5) . ?
Mo20 O41 1.726(5) . ?
Mo20 O47 1.722(5) . ?
Mo20 O46 2.325(5) . ?
Mo7 O40 2.043(5) . ?
Mo7 O34 2.350(5) . ?
Mo7 O26 1.989(5) . ?
Mo7 O17 1.964(5) . ?
Mo7 O35 2.022(5) . ?
Mo7 O27 1.684(5) . ?
Mo7 K4 4.0688(19) . ?
Mo16 O65 2.122(5) . ?
Mo16 O62 2.306(5) . ?
Mo16 O51 1.962(5) . ?
Mo16 O73 2.061(5) . ?
Mo16 O61 1.945(5) . ?
Mo16 O63 1.678(5) . ?
Mo21 O5 2.214(5) . ?
Mo21 O7 1.893(5) . ?
Mo21 O19 2.412(5) . ?
Mo21 O8 1.888(5) . ?
Mo21 O84 1.734(5) . ?
Mo21 O2 1.720(5) . ?
Mo17 O37 2.257(5) . ?
Mo17 O43 2.307(5) . ?
Mo17 O48 1.924(5) . ?
Mo17 O28 1.932(5) . ?
Mo17 O36 1.731(5) . ?
Mo17 O42 1.723(5) . ?
O54 K1 2.720(5) . ?
O34 K4 2.924(5) . ?
O13 K4 2.842(5) . ?
O62 K7 2.902(5) . ?
O53 K1 2.692(5) . ?
O31 K1 2.725(5) . ?
O32 K1 2.682(5) . ?
O14 Na6 2.438(6) 1_665 ?
O72 Na6 2.388(6) . ?
O17 K4 2.893(5) . ?
O17 Na8 2.426(7) 2_666 ?
O67 K6 2.887(5) . ?
O77 K7 2.682(5) 1_455 ?
O77 K6 2.977(6) . ?
O68 Na3 2.535(6) . ?
O27 K2 2.832(5) . ?
O27 K3 3.103(5) . ?
O25 K1 2.788(5) . ?
O25 Na1 2.428(5) . ?
O1 K4 2.832(5) 2_766 ?
O81 K7 2.717(5) 2_767 ?
O3 K4 2.844(5) 2_766 ?
O59 K2 2.785(5) . ?
O20 K3 2.697(5) . ?
O60 K1 2.718(5) . ?
O60 Na1 2.423(6) . ?
O41 K2 2.809(6) . ?
O82 K7 2.795(5) 2_767 ?
O55 Na4 2.473(5) . ?
O52 K7 3.143(5) . ?
O52 K6 2.852(5) 1_655 ?
O63 K6 2.781(6) . ?
O33 K2 2.781(5) 1_655 ?
O64 K7 3.072(5) . ?
O22 K2 3.030(6) 1_655 ?
O22 K3 2.703(5) 1_655 ?
O21 K3 3.108(6) 1_655 ?
O84 Na7 2.335(7) . ?
O44 K6 2.810(5) 1_655 ?
K1 O85 3.372(6) . ?
K7 O100 2.921(7) . ?
K7 O109 2.826(10) . ?
K2 O89 2.769(7) . ?
K2 O90 3.117(7) 1_455 ?
K2 O88 2.971(8) . ?
K2 O91 2.816(6) . ?
K4 O125 2.737(7) . ?
K4 Na8 3.818(6) 2_666 ?
K4 O127 2.780(17) . ?
K4 O136 2.920(16) . ?
K4 H13B 3.0263 . ?
K6 O110 2.805(7) . ?
K6 O112 3.410(15) . ?
K6 H11S 2.9312 . ?
K6 O113 2.677(11) . ?
K6 H11K 2.8201 . ?
K6 H11L 2.9073 . ?
K3 O89 2.806(7) . ?
K3 O87 2.704(7) . ?
K3 O88 3.051(9) . ?
K3 O86 3.062(10) . ?
K3 Na8 4.111(6) . ?
Na6 O93 2.444(6) . ?
Na6 O108 2.436(6) . ?
Na6 O107 2.466(6) . ?
Na6 O106 2.491(7) . ?
Na1 O118 2.441(6) . ?
Na1 O119 2.472(7) . ?
Na1 O110 2.355(6) . ?
Na1 O117 2.366(7) . ?
Na1 H11H 2.3874 . ?
Na3 O94 2.368(6) . ?
Na3 O96 2.359(6) . ?
Na3 O108 2.438(6) 1_655 ?
Na3 O95 2.386(6) . ?
Na3 O97 2.356(6) . ?
Na4 O93 2.403(6) 1_655 ?
Na4 O94 2.329(6) . ?
Na4 O96 2.397(6) . ?
Na4 O92 2.384(6) . ?
Na4 O90 2.340(7) . ?
Na5 O102 2.396(7) . ?
Na5 O103 2.377(6) . ?
Na5 O107 2.392(6) . ?
Na5 O106 2.311(7) . ?
Na5 O104 2.431(7) . ?
Na5 O105 2.428(7) . ?
Na5 Na7 3.782(7) 1_545 ?
Na2 O95 2.406(7) . ?
Na2 O97 2.462(6) . ?
Na2 O100 2.360(7) . ?
Na2 O98 2.399(7) . ?
Na2 O101 2.403(7) . ?
Na2 O99 2.509(8) . ?
O93 H93A 0.9899 . ?
O93 H93B 0.9900 . ?
O94 H94A 0.9897 . ?
O94 H94B 0.9897 . ?
O118 H11A 0.8705 . ?
O118 H11B 0.8710 . ?
O96 H96A 0.9902 . ?
O96 H96B 0.9897 . ?
O108 H10A 0.9898 . ?
O108 H10B 0.9899 . ?
O92 H92A 0.8784 . ?
O92 H92B 0.8789 . ?
O102 H10C 0.9900 . ?
O102 H10D 0.9902 . ?
O102 Na7 2.424(8) 1_545 ?
O103 H10E 0.8712 . ?
O103 H10F 0.8715 . ?
O119 H11C 0.8729 . ?
O119 H11D 0.8732 . ?
O107 H107 0.9898 . ?
O106 H10G 0.9904 . ?
O106 H10H 0.9896 . ?
O110 H11E 0.9902 . ?
O110 H11F 0.9901 . ?
O104 H10I 0.8712 . ?
O104 H10J 0.8715 . ?
O89 H89A 0.9904 . ?
O89 H89B 0.9904 . ?
O117 H11G 0.8712 . ?
O117 H11H 0.8713 . ?
O105 H10K 0.8824 . ?
O105 H10L 0.8823 . ?
O90 H90A 0.9901 . ?
O90 H90B 0.9896 . ?
O125 H12A 0.8717 . ?
O125 H12B 0.8724 . ?
O87 H87A 0.8774 . ?
O87 H87B 0.8763 . ?
O88 H88A 0.9898 . ?
O88 H88B 0.9898 . ?
O95 H95A 0.9895 . ?
O95 H95B 0.9903 . ?
O97 H97A 0.9900 . ?
O97 H97B 0.9900 . ?
O91 H91A 0.8721 . ?
O91 H91B 0.8720 . ?
O100 H10M 0.9899 . ?
O100 H10N 0.9901 . ?
O85 H85A 1.0046 . ?
O85 H85B 1.0032 . ?
O133 H13E 0.8701 . ?
O133 H13F 0.8700 . ?
O98 H98A 0.8727 . ?
O98 H98B 0.8734 . ?
O121 H12C 0.8728 . ?
O121 H12D 0.8730 . ?
O121 Na8 2.305(9) . ?
O135 H13G 0.8697 . ?
O135 H13H 0.8700 . ?
O123 H12E 0.8717 . ?
O123 H12F 0.8716 . ?
O123 Na7 2.339(9) . ?
O124 H12G 0.8738 . ?
O124 H12H 0.8735 . ?
O124 Na7 2.284(9) . ?
O101 H10O 0.9354 . ?
O101 H10P 0.9375 . ?
O116 H11M 0.8707 . ?
O116 H11N 0.8697 . ?
O86 H86A 0.9899 . ?
O86 H86B 0.9899 . ?
O86 Na8 2.376(8) . ?
O99 H99A 0.9041 . ?
O99 H99B 0.9069 . ?
O134 H13I 0.8694 . ?
O134 H13J 0.8699 . ?
O120 H12I 0.9034 . ?
O120 H12J 0.9068 . ?
O120 Na8 2.374(11) . ?
O114 H11O 0.8699 . ?
O114 H11P 0.8700 . ?
O109 H10Q 0.9382 . ?
O109 H10R 0.9409 . ?
O112 H11I 0.9621 . ?
O112 H11J 0.9634 . ?
Na8 O122 2.438(10) . ?
Na8 O139 1.773(13) . ?
Na8 H13C 2.2613 . ?
Na8 H13D 2.2601 . ?
Na7 O122 2.330(10) . ?
Na7 O139 2.472(12) . ?
O122 H12K 0.9900 . ?
O122 H12L 0.9904 . ?
O129 H12O 0.8701 . ?
O129 H12P 0.8701 . ?
O115 H11Q 0.8702 . ?
O115 H11R 0.8700 . ?
O132 H13K 0.8697 . ?
O132 H13L 0.8700 . ?
O130 H13M 0.8697 . ?
O130 H13N 0.8702 . ?
O126 H12Q 0.8697 . ?
O126 H12R 0.8699 . ?
O126 H12N 1.4344 . ?
O127 H12Q 1.2570 . ?
O127 H12M 0.9499 . ?
O127 H12N 0.9499 . ?
O136 H13A 1.0588 . ?
O136 H13B 0.8774 . ?
O139 H13C 0.9899 . ?
O139 H13D 0.9901 . ?
O111 H11S 0.8700 . ?
O111 H11T 0.8699 . ?
O113 H11K 0.8701 . ?
O113 H11L 0.8697 . ?
O137 H13O 0.8691 . ?
O137 H13P 0.8703 . ?
O141 H14A 0.8697 . ?
O141 H14B 0.8705 . ?
O131 H13Q 0.8697 . ?
O131 H13R 0.8700 . ?
O128 H12S 0.8697 . ?
O128 H12T 0.8700 . ?
O138 H13S 0.8701 . ?
O138 H13T 0.8685 . ?

loop_
_geom_torsion_atom_site_label_1
_geom_torsion_atom_site_label_2
_geom_torsion_atom_site_label_3
_geom_torsion_atom_site_label_4
_geom_torsion
_geom_torsion_site_symmetry_1
_geom_torsion_site_symmetry_2
_geom_torsion_site_symmetry_3
_geom_torsion_site_symmetry_4
_geom_torsion_publ_flag
O76 Mo27 O74 Mo14 87.1(3) . . . . ?
O76 Mo27 O73 Mo16 -29.4(5) . . . . ?
O76 Mo27 O81 K7 -69.4(4) . . . 2_767 ?
O76 Mo25 O78 Mo9 -84.8(3) . . . . ?
O76 Mo25 O79 Mo11 27.1(5) . . . . ?
O76 Mo26 O75 Mo27 -18.6(2) . . . . ?
O76 Mo26 O80 Mo25 18.2(2) . . . . ?
O76 Mo26 O77 K7 -164.6(3) . . . 1_455 ?
O76 Mo26 O77 K6 -41.1(5) . . . . ?
O76 Mo26 O82 K7 56.8(4) . . . 2_767 ?
O40 Mo12 O59 K2 21.5(5) . . . . ?
O40 Mo19 O46 Mo20 0.0(2) . . . . ?
O40 Mo20 O41 K2 -3.6(4) . . . . ?
O40 Mo7 O27 K2 -17.8(5) . . . . ?
O40 Mo7 O27 K3 151.8(3) . . . . ?
O39 Mo19 O46 Mo20 5.9(9) . . . . ?
O39 Mo5 O33 K2 -97.8(3) . . . 1_655 ?
O38 Mo13 O52 K7 161.88(17) . . . . ?
O38 Mo13 O52 K6 48.0(5) . . . 1_655 ?
O38 Mo18 O43 Mo17 0.6(9) . . . . ?
O38 Mo18 O44 K6 -67.5(5) . . . 1_655 ?
O65 Mo14 O64 K7 -85.4(7) . . . . ?
O65 Mo27 O74 Mo14 10.5(2) . . . . ?
O65 Mo27 O73 Mo16 6.8(2) . . . . ?
O65 Mo28 O67 Mo26 -73.8(3) . . . . ?
O65 Mo28 O67 K6 51.2(3) . . . . ?
O65 Mo28 O60 K1 77.8(3) . . . . ?
O65 Mo28 O60 Na1 -103.0(5) . . . . ?
O65 Mo16 O63 K6 -11.5(6) . . . . ?
O34 Mo19 O46 Mo20 -74.2(3) . . . . ?
O34 Mo5 O33 K2 -175.3(3) . . . 1_655 ?
O34 Mo7 O27 K2 -30.7(14) . . . . ?
O34 Mo7 O27 K3 139.0(9) . . . . ?
O37 Mo18 O43 Mo17 -0.4(2) . . . . ?
O5 Mo23 O10 Mo6 87.2(3) . . . . ?
O5 Mo23 O6 Mo8 -27.2(5) . . . . ?
O5 Mo23 O3 K4 28.4(3) . . . 2_766 ?
O5 Mo22 O9 Mo1 -85.3(3) . . . . ?
O5 Mo22 O4 Mo3 25.2(5) . . . . ?
O5 Mo22 O1 K4 -25.0(3) . . . 2_766 ?
O5 Mo21 O7 Mo22 18.9(2) . . . . ?
O5 Mo21 O8 Mo23 -19.0(2) . . . . ?
O5 Mo21 O84 Na7 134.6(7) . . . . ?
O13 Mo6 O22 K2 -73.1(3) . . . 1_655 ?
O13 Mo6 O22 K3 131.5(5) . . . 1_655 ?
O13 Mo5 O33 K2 95.7(3) . . . 1_655 ?
O13 Mo8 O20 K3 -158.8(6) . . . . ?
O69 Mo28 O67 Mo26 72.4(3) . . . . ?
O69 Mo28 O67 K6 -162.6(3) . . . . ?
O69 Mo28 O60 K1 -77.4(3) . . . . ?
O69 Mo28 O60 Na1 101.9(5) . . . . ?
O69 Mo25 O78 Mo9 -8.9(2) . . . . ?
O69 Mo25 O79 Mo11 -6.4(2) . . . . ?
O15 Mo24 O19 Mo21 72.8(3) . . . . ?
O15 Mo24 O25 K1 -78.3(3) . . . . ?
O15 Mo24 O25 Na1 103.6(5) . . . . ?
O15 Mo1 O21 K3 -40.7(10) . . . 1_655 ?
O15 Mo22 O9 Mo1 -8.9(2) . . . . ?
O15 Mo22 O4 Mo3 -7.2(2) . . . . ?
O62 Mo14 O64 K7 12.2(2) . . . . ?
O62 Mo13 O52 K7 -5.2(2) . . . . ?
O62 Mo13 O52 K6 -119.1(5) . . . 1_655 ?
O62 Mo16 O63 K6 -18.6(14) . . . . ?
O11 Mo1 O21 K3 -147.5(4) . . . 1_655 ?
O66 Mo14 O64 K7 -158.83(16) . . . . ?
O66 Mo28 O67 Mo26 -1.9(7) . . . . ?
O66 Mo28 O67 K6 123.1(5) . . . . ?
O66 Mo28 O60 K1 0.0(3) . . . . ?
O66 Mo28 O60 Na1 179.2(5) . . . . ?
O12 Mo24 O19 Mo21 0.0(7) . . . . ?
O12 Mo24 O25 K1 -0.8(3) . . . . ?
O12 Mo24 O25 Na1 -178.9(5) . . . . ?
O12 Mo6 O22 K2 113.6(3) . . . 1_655 ?
O12 Mo6 O22 K3 -41.8(6) . . . 1_655 ?
O12 Mo1 O21 K3 25.2(4) . . . 1_655 ?
O57 Mo12 O59 K2 31.5(13) . . . . ?
O57 Mo19 O46 Mo20 74.4(3) . . . . ?
O56 Mo12 O59 K2 115.3(5) . . . . ?
O9 Mo1 O21 K3 -61.6(4) . . . 1_655 ?
O9 Mo22 O4 Mo3 -78.1(3) . . . . ?
O9 Mo22 O1 K4 67.6(3) . . . 2_766 ?
O10 Mo23 O6 Mo8 76.6(3) . . . . ?
O10 Mo23 O3 K4 -62.5(3) . . . 2_766 ?
O10 Mo6 O22 K2 -160.3(3) . . . 1_655 ?
O10 Mo6 O22 K3 44.3(6) . . . 1_655 ?
O75 Mo27 O74 Mo14 39.1(6) . . . . ?
O75 Mo27 O73 Mo16 -76.6(2) . . . . ?
O75 Mo27 O81 K7 4.9(4) . . . 2_767 ?
O75 Mo26 O80 Mo25 36.0(5) . . . . ?
O75 Mo26 O77 K7 -86.9(4) . . . 1_455 ?
O75 Mo26 O77 K6 36.5(2) . . . . ?
O75 Mo26 O82 K7 -16.9(4) . . . 2_767 ?
O29 Mo18 O43 Mo17 73.9(3) . . . . ?
O29 Mo18 O44 K6 -143.0(5) . . . 1_655 ?
O51 Mo13 O52 K7 68.6(10) . . . . ?
O51 Mo13 O52 K6 -45.4(13) . . . 1_655 ?
O51 Mo16 O63 K6 77.8(6) . . . . ?
O58 Mo12 O59 K2 -54.9(5) . . . . ?
O58 Mo20 O41 K2 71.6(4) . . . . ?
O43 Mo18 O44 K6 112.7(5) . . . 1_655 ?
O26 Mo5 O33 K2 165.0(8) . . . 1_655 ?
O26 Mo8 O20 K3 -59.9(6) . . . . ?
O26 Mo7 O27 K2 -112.3(4) . . . . ?
O26 Mo7 O27 K3 57.3(4) . . . . ?
O53 Mo14 O64 K7 111.10(19) . . . . ?
O53 Mo13 O52 K7 -102.9(2) . . . . ?
O53 Mo13 O52 K6 143.1(5) . . . 1_655 ?
O31 Mo1 O21 K3 114.2(4) . . . 1_655 ?
O74 Mo14 O64 K7 -73.53(18) . . . . ?
O74 Mo27 O73 Mo16 77.2(3) . . . . ?
O74 Mo27 O81 K7 -161.6(4) . . . 2_767 ?
O32 Mo6 O22 K2 25.4(3) . . . 1_655 ?
O32 Mo6 O22 K3 -129.9(5) . . . 1_655 ?
O32 Mo5 O33 K2 -1.1(4) . . . 1_655 ?
O73 Mo27 O74 Mo14 -61.9(3) . . . . ?
O73 Mo27 O81 K7 92.7(4) . . . 2_767 ?
O73 Mo16 O63 K6 -91.3(6) . . . . ?
O80 Mo25 O78 Mo9 -35.7(7) . . . . ?
O80 Mo25 O79 Mo11 78.1(3) . . . . ?
O80 Mo26 O75 Mo27 -36.4(5) . . . . ?
O80 Mo26 O77 K7 120.3(3) . . . 1_455 ?
O80 Mo26 O77 K6 -116.2(2) . . . . ?
O80 Mo26 O82 K7 130.5(3) . . . 2_767 ?
O16 Mo23 O10 Mo6 10.1(2) . . . . ?
O16 Mo23 O6 Mo8 5.8(2) . . . . ?
O16 Mo24 O19 Mo21 -73.8(3) . . . . ?
O16 Mo24 O25 K1 77.1(3) . . . . ?
O16 Mo24 O25 Na1 -101.0(5) . . . . ?
O16 Mo6 O22 K2 173.5(5) . . . 1_655 ?
O16 Mo6 O22 K3 18.1(11) . . . 1_655 ?
O16 Mo8 O20 K3 -149.1(5) . . . . ?
O50 Mo13 O52 K7 84.49(19) . . . . ?
O50 Mo13 O52 K6 -29.4(5) . . . 1_655 ?
O50 Mo18 O43 Mo17 -74.7(3) . . . . ?
O50 Mo18 O44 K6 9.3(5) . . . 1_655 ?
O78 Mo25 O79 Mo11 -77.0(3) . . . . ?
O7 Mo22 O9 Mo1 -35.1(6) . . . . ?
O7 Mo22 O4 Mo3 75.9(3) . . . . ?
O7 Mo22 O1 K4 -100.8(3) . . . 2_766 ?
O7 Mo21 O8 Mo23 -39.9(5) . . . . ?
O7 Mo21 O84 Na7 64.8(9) . . . . ?
O72 Mo12 O59 K2 -148.4(5) . . . . ?
O4 Mo22 O9 Mo1 63.0(3) . . . . ?
O4 Mo22 O1 K4 170.7(3) . . . 2_766 ?
O17 Mo8 O20 K3 39.1(6) . . . . ?
O17 Mo7 O27 K2 150.8(4) . . . . ?
O17 Mo7 O27 K3 -39.6(4) . . . . ?
O17 Na8 O139 Na7 -114.3(7) 2_666 . . . ?
O19 Mo24 O25 K1 179.3(3) . . . . ?
O19 Mo24 O25 Na1 1.2(6) . . . . ?
O19 Mo21 O7 Mo22 91.9(2) . . . . ?
O19 Mo21 O8 Mo23 -92.2(2) . . . . ?
O19 Mo21 O84 Na7 142.0(8) . . . . ?
O61 Mo16 O63 K6 176.6(5) . . . . ?
O67 Mo28 O60 K1 179.4(3) . . . . ?
O67 Mo28 O60 Na1 -1.4(5) . . . . ?
O67 Mo26 O75 Mo27 -90.7(2) . . . . ?
O67 Mo26 O80 Mo25 89.9(2) . . . . ?
O67 Mo26 O77 K7 -162.4(4) . . . 1_455 ?
O67 Mo26 O77 K6 -38.98(19) . . . . ?
O35 Mo20 O41 K2 -76.7(4) . . . . ?
O35 Mo7 O27 K2 58.3(5) . . . . ?
O35 Mo7 O27 K3 -132.0(3) . . . . ?
O77 Mo26 O75 Mo27 -168.9(2) . . . . ?
O77 Mo26 O80 Mo25 168.8(2) . . . . ?
O77 Mo26 O82 K7 -123.9(3) . . . 2_767 ?
O8 Mo23 O10 Mo6 39.5(6) . . . . ?
O8 Mo23 O6 Mo8 -77.0(3) . . . . ?
O8 Mo23 O3 K4 103.3(3) . . . 2_766 ?
O8 Mo21 O7 Mo22 39.9(5) . . . . ?
O8 Mo21 O84 Na7 -142.7(8) . . . . ?
O25 Mo24 O19 Mo21 179.6(2) . . . . ?
O6 Mo23 O10 Mo6 -62.5(3) . . . . ?
O6 Mo23 O3 K4 -167.7(3) . . . 2_766 ?
O6 Mo8 O20 K3 131.3(5) . . . . ?
O1 Mo22 O9 Mo1 171.5(3) . . . . ?
O1 Mo22 O4 Mo3 176.0(2) . . . . ?
O81 Mo27 O74 Mo14 -171.9(3) . . . . ?
O81 Mo27 O73 Mo16 -175.2(2) . . . . ?
O3 Mo23 O10 Mo6 -172.8(3) . . . . ?
O3 Mo23 O6 Mo8 -175.3(2) . . . . ?
O79 Mo25 O78 Mo9 62.8(3) . . . . ?
O60 Mo28 O67 Mo26 179.7(2) . . . . ?
O60 Mo28 O67 K6 -55.4(4) . . . . ?
O82 Mo26 O75 Mo27 82.6(3) . . . . ?
O82 Mo26 O80 Mo25 -82.9(3) . . . . ?
O82 Mo26 O77 K7 16.8(4) . . . 1_455 ?
O82 Mo26 O77 K6 140.2(2) . . . . ?
O83 Mo25 O78 Mo9 171.1(3) . . . . ?
O83 Mo25 O79 Mo11 176.8(2) . . . . ?
O45 Mo19 O46 Mo20 -179.5(2) . . . . ?
O47 Mo20 O41 K2 176.7(4) . . . . ?
O84 Mo21 O7 Mo22 173.0(3) . . . . ?
O84 Mo21 O8 Mo23 -171.6(3) . . . . ?
O2 Mo21 O7 Mo22 -78.8(3) . . . . ?
O2 Mo21 O8 Mo23 78.7(3) . . . . ?
O2 Mo21 O84 Na7 -37.7(9) . . . . ?
O44 Mo18 O43 Mo17 179.9(3) . . . . ?
K7 Mo13 O52 K6 -113.9(6) . . . 1_655 ?
K7 Mo27 O74 Mo14 177.59(13) 2_767 . . . ?
K7 Mo27 O73 Mo16 -147.17(18) 2_767 . . . ?
K7 Mo26 O75 Mo27 161.32(18) 1_455 . . . ?
K7 Mo26 O80 Mo25 -163.34(15) 1_455 . . . ?
K7 Mo26 O77 K6 123.5(4) 1_455 . . . ?
K7 Mo26 O82 K7 -115.5(3) 1_455 . . 2_767 ?
K4 Mo23 O10 Mo6 158.7(2) 2_766 . . . ?
K4 Mo23 O6 Mo8 174.80(7) 2_766 . . . ?
K4 Mo5 O33 K2 137.1(3) . . . 1_655 ?
K4 Mo8 O20 K3 59.9(7) . . . . ?
K4 Mo22 O9 Mo1 -157.7(2) 2_766 . . . ?
K4 Mo22 O4 Mo3 -176.20(7) 2_766 . . . ?
K4 Mo7 O27 K2 138.0(3) . . . . ?
K4 Mo7 O27 K3 -52.3(5) . . . . ?
K4 Na8 O139 Na7 -124.1(7) 2_666 . . . ?
K3 Na8 O139 Na7 125.3(7) . . . . ?
O121 Na8 O139 Na7 -14.0(8) . . . . ?
O86 Na8 O139 Na7 172.7(8) . . . . ?
O120 Na8 O139 Na7 82.8(9) . . . . ?
